data_4317184
loop_
_publ_author_name
'Liang Deng'
'Amit Majumdar'
'Wayne Lo'
'R. H. Holm'

_publ_contact_author_address
;Departemnt of Chemistry and Chemical Biology
12 Oxford Street
Cambridge, MA 02138
United States of America
;
_publ_contact_author_email holm@chemistry.harvard.edu
_publ_contact_author_name 'Prof. Richard H. Holm'
_publ_section_title
;
 Stabilization of 3:1 Site-Differentiated Cubane-Type Clusters in the
 [Fe4S4]1+ Core Oxidation State by Tertiary Phosphine Ligation: Synthesis,
 Core Structural Diversity, and S= 1/2 Ground States
;
_journal_name_full 'Inorganic Chemistry'
_journal_page_first 11118
_journal_page_last 11126
_journal_paper_doi 10.1021/ic101702b
_journal_volume 49
_journal_year 2010
_chemical_formula_moiety '2(C33 H67 Fe4 P3 S4 Se Cl)'
_chemical_formula_sum 'C66 H134 Cl2 Fe8 P6 S8 Se2'
_chemical_formula_weight 2045.71
_chemical_name_systematic
; 
 ? 
;
_space_group_IT_number 14
_symmetry_cell_setting monoclinic
_symmetry_space_group_name_Hall '-P 2yn'
_symmetry_space_group_name_H-M 'P 1 21/n 1'
_atom_sites_solution_hydrogens geom
_atom_sites_solution_primary direct
_atom_sites_solution_secondary difmap
_audit_creation_method SHELXL-97
_cell_angle_alpha 90.00
_cell_angle_beta 113.507(3)
_cell_angle_gamma 90.00
_cell_formula_units_Z 4
_cell_length_a 24.168(4)
_cell_length_b 17.033(3)
_cell_length_c 24.185(4)
_cell_measurement_reflns_used 9931
_cell_measurement_temperature 100(2)
_cell_measurement_theta_max 25.23
_cell_measurement_theta_min 2.19
_cell_volume 9130(3)
_computing_cell_refinement 'SAINT 7.46A (Bruker-AXS,2009)'
_computing_data_collection 'APEX2 v2009.3.0 (Bruker-AXS,2009)'
_computing_data_reduction 'SAINT 7.46A (Bruker-AXS,2009)'
_computing_molecular_graphics 'Bruker SHELXTL'
_computing_publication_material 'Bruker SHELXTL'
_computing_structure_refinement 'SHELXL-97 (Sheldrick, 2008)'
_computing_structure_solution 'SHELXS-97 (Sheldrick, 2008)'
_diffrn_ambient_temperature 100(2)
_diffrn_measured_fraction_theta_full 0.986
_diffrn_measured_fraction_theta_max 0.986
_diffrn_measurement_device_type 'CCD area detector'
_diffrn_measurement_method 'phi and omega scans'
_diffrn_radiation_monochromator graphite
_diffrn_radiation_source 'fine-focus sealed tube'
_diffrn_radiation_type MoK\a
_diffrn_radiation_wavelength 0.71073
_diffrn_reflns_av_R_equivalents 0.0776
_diffrn_reflns_av_sigmaI/netI 0.0715
_diffrn_reflns_limit_h_max 29
_diffrn_reflns_limit_h_min -29
_diffrn_reflns_limit_k_max 20
_diffrn_reflns_limit_k_min -19
_diffrn_reflns_limit_l_max 29
_diffrn_reflns_limit_l_min -29
_diffrn_reflns_number 105417
_diffrn_reflns_theta_full 25.76
_diffrn_reflns_theta_max 25.76
_diffrn_reflns_theta_min 0.92
_exptl_absorpt_coefficient_mu 2.412
_exptl_absorpt_correction_T_max 0.9422
_exptl_absorpt_correction_T_min 0.8889
_exptl_absorpt_correction_type multi-scan
_exptl_absorpt_process_details 'SADABS (Bruker, 2005)'
_exptl_crystal_colour Brown-black
_exptl_crystal_density_diffrn 1.489
_exptl_crystal_density_method 'not measured'
_exptl_crystal_description Block
_exptl_crystal_F_000 1058
_exptl_crystal_size_max 0.20
_exptl_crystal_size_mid 0.20
_exptl_crystal_size_min 0.10
_refine_diff_density_max 2.077
_refine_diff_density_min -1.797
_refine_diff_density_rms 0.181
_refine_ls_extinction_method none
_refine_ls_goodness_of_fit_ref 1.026
_refine_ls_hydrogen_treatment constr
_refine_ls_matrix_type full
_refine_ls_number_parameters 796
_refine_ls_number_reflns 17254
_refine_ls_number_restraints 18
_refine_ls_restrained_S_all 1.031
_refine_ls_R_factor_all 0.0881
_refine_ls_R_factor_gt 0.0696
_refine_ls_shift/su_max 0.021
_refine_ls_shift/su_mean 0.000
_refine_ls_structure_factor_coef Fsqd
_refine_ls_weighting_details 'calc w=1/[\s^2^(Fo^2^)+(0.1034P)^2^+35.2156P] where P=(Fo^2^+2Fc^2^)/3'
_refine_ls_weighting_scheme calc
_refine_ls_wR_factor_gt 0.1752
_refine_ls_wR_factor_ref 0.1906
_reflns_number_gt 14031
_reflns_number_total 17254
_reflns_threshold_expression >2sigma(I)
_cod_data_source_file ic101702b_si_001_05.cif
_cod_data_source_block AMFeS6
_cod_depositor_comments
;
The following automatic conversions were performed:

'_symmetry_cell_setting' value 'Monoclinic' changed to 'monoclinic'
according to the built-in table from CIF Core dictionary named
'cif_core.dic' version 2.4.1 from 2010-06-29.

Automatic conversion script
Id: cif_fix_values 1646 2011-03-28 12:23:43Z adriana 
;
_cod_database_code 4317184

loop_
_symmetry_equiv_pos_as_xyz
'x, y, z'
'-x+1/2, y+1/2, -z+1/2'
'-x, -y, -z'
'x-1/2, -y-1/2, z-1/2'

loop_
_atom_site_label
_atom_site_type_symbol
_atom_site_fract_x
_atom_site_fract_y
_atom_site_fract_z
_atom_site_U_iso_or_equiv
_atom_site_adp_type
_atom_site_occupancy
_atom_site_symmetry_multiplicity
_atom_site_calc_flag
_atom_site_refinement_flags
_atom_site_disorder_assembly
_atom_site_disorder_group
Fe1 Fe 0.22409(6) 0.25833(7) 0.98403(6) 0.0197(3) Uani 1 1 d . A .
Fe2 Fe 0.13075(5) 0.33775(9) 0.90536(6) 0.0220(3) Uani 1 1 d . . .
Fe3 Fe 0.12999(5) 0.17866(9) 0.90353(6) 0.0209(3) Uani 1 1 d . A .
Fe4 Fe 0.20525(6) 0.26142(8) 0.86640(6) 0.0218(3) Uani 1 1 d . A .
Fe5 Fe 0.01916(6) 0.25550(8) 0.27837(6) 0.0201(3) Uani 1 1 d . A .
Fe6 Fe 0.13621(6) 0.26610(7) 0.29767(6) 0.0210(3) Uani 1 1 d . . .
Fe7 Fe 0.10268(5) 0.18853(7) 0.37634(6) 0.0211(3) Uani 1 1 d . A .
Fe8 Fe 0.09229(5) 0.34657(7) 0.36808(6) 0.0210(3) Uani 1 1 d . A .
S1 S 0.12726(10) 0.25503(12) 0.97991(11) 0.0156(4) Uani 1 1 d . A .
S2 S 0.22982(9) 0.15201(12) 0.92838(10) 0.0172(4) Uani 1 1 d . . .
S3 S 0.10199(9) 0.26229(12) 0.82057(9) 0.0154(4) Uani 1 1 d . A .
S4 S 0.22981(9) 0.36818(12) 0.92818(10) 0.0167(4) Uani 1 1 d . A .
S5 S 0.08176(9) 0.15192(12) 0.27869(9) 0.0176(4) Uani 1 1 d . A .
S6 S 0.02207(10) 0.26127(11) 0.37487(11) 0.0164(4) Uani 1 1 d . . .
S7 S 0.06788(9) 0.36714(12) 0.26722(9) 0.0168(4) Uani 1 1 d . A .
S8 S 0.18103(8) 0.27641(12) 0.40099(9) 0.0144(4) Uani 1 1 d . A .
Cl1 Cl 0.56135(13) 0.3012(3) 1.11757(14) 0.0669(6) Uani 1 1 d . A .
Cl2 Cl -0.11042(13) 0.2013(2) -0.05916(15) 0.0669(6) Uani 1 1 d . A .
Se1 Se 0.28775(5) 0.25835(7) 1.08809(5) 0.0361(3) Uani 1 1 d . . .
Se2 Se -0.08452(5) 0.24372(7) 0.21403(6) 0.0383(3) Uani 1 1 d . . .
P1A P 0.0632(2) 0.4457(3) 0.8921(2) 0.0228(4) Uani 0.595(6) 1 d PD A 1
P3A P 0.2532(3) 0.2405(3) 0.7982(3) 0.0228(4) Uani 0.595(6) 1 d P A 1
P4A P 0.2038(4) 0.2839(3) 0.2492(4) 0.0228(4) Uani 0.595(6) 1 d PD A 1
P6A P 0.1050(2) 0.4553(3) 0.4339(2) 0.0228(4) Uani 0.595(6) 1 d PD A 1
P1B P 0.0833(3) 0.4583(4) 0.9100(3) 0.0228(4) Uani 0.405(6) 1 d PD A 2
P3B P 0.2518(5) 0.2604(4) 0.7962(5) 0.0228(4) Uani 0.405(6) 1 d P A 2
P4B P 0.2044(6) 0.2662(4) 0.2494(6) 0.0228(4) Uani 0.405(6) 1 d P A 2
P6B P 0.0868(3) 0.4685(4) 0.4126(3) 0.0228(4) Uani 0.405(6) 1 d PD A 2
P2 P 0.06617(12) 0.06799(16) 0.88797(12) 0.0327(6) Uani 1 1 d . . .
P5 P 0.11555(10) 0.08006(14) 0.44161(11) 0.0248(5) Uani 1 1 d . . .
C1 C 0.3686(4) 0.2684(6) 1.0940(5) 0.0296(15) Uani 1 1 d . A .
C2 C 0.4132(4) 0.2624(5) 1.1485(5) 0.0296(15) Uani 1 1 d . . .
H2 H 0.4043 0.2516 1.1817 0.035 Uiso 1 1 calc R A .
C3 C 0.4750(5) 0.2726(7) 1.1567(5) 0.049(3) Uani 1 1 d . A .
H3 H 0.5062 0.2677 1.1946 0.059 Uiso 1 1 calc R . .
C4 C 0.4866(4) 0.2891(7) 1.1088(5) 0.043(3) Uani 1 1 d . . .
C5 C 0.4410(4) 0.2937(6) 1.0509(5) 0.035(2) Uani 1 1 d . A .
H5 H 0.4503 0.3039 1.0178 0.042 Uiso 1 1 calc R . .
C6 C 0.3817(4) 0.2830(6) 1.0436(5) 0.033(2) Uani 1 1 d . . .
H6 H 0.3508 0.2854 1.0054 0.039 Uiso 1 1 calc R A .
C10 C 0.0756(5) 0.5253(6) 0.8464(5) 0.045(3) Uani 1 1 d . . .
H10 H 0.0483 0.5688 0.8443 0.054 Uiso 1 1 calc R A 1
C11 C 0.0568(6) 0.4901(8) 0.7836(6) 0.062(4) Uani 1 1 d . A .
H11A H 0.0609 0.5290 0.7567 0.093 Uiso 1 1 calc R . .
H11B H 0.0156 0.4731 0.7691 0.093 Uiso 1 1 calc R . .
H11C H 0.0823 0.4460 0.7853 0.093 Uiso 1 1 calc R . .
C12 C 0.1398(5) 0.5574(8) 0.8682(7) 0.062(3) Uani 1 1 d . A .
H12A H 0.1672 0.5152 0.8709 0.094 Uiso 1 1 calc R . .
H12B H 0.1508 0.5811 0.9071 0.094 Uiso 1 1 calc R . .
H12C H 0.1419 0.5959 0.8401 0.094 Uiso 1 1 calc R . .
C7A C -0.0167(6) 0.4073(11) 0.8520(7) 0.0313(12) Uani 0.574(6) 1 d PD A 1
H7M H -0.0200 0.3857 0.8132 0.038 Uiso 1 1 calc R A 1
C8A C -0.0272(11) 0.3404(15) 0.8877(13) 0.062(3) Uani 0.574(6) 1 d P A 1
H8M H 0.0019 0.2997 0.8927 0.094 Uiso 0.574(6) 1 calc PR A 1
H8N H -0.0671 0.3197 0.8666 0.094 Uiso 0.574(6) 1 calc PR A 1
H8O H -0.0231 0.3592 0.9266 0.094 Uiso 0.574(6) 1 calc PR A 1
C9A C -0.0659(10) 0.4731(14) 0.8381(12) 0.062(3) Uani 0.574(6) 1 d P A 1
H9M H -0.0581 0.5140 0.8149 0.094 Uiso 0.574(6) 1 calc PR A 1
H9N H -0.0647 0.4944 0.8753 0.094 Uiso 0.574(6) 1 calc PR A 1
H9O H -0.1051 0.4510 0.8157 0.094 Uiso 0.574(6) 1 calc PR A 1
C13A C 0.0635(9) 0.4937(11) 0.9604(9) 0.043(4) Uani 0.574(6) 1 d P A 1
H13M H 0.0337 0.4655 0.9708 0.051 Uiso 0.574(6) 1 calc PR A 1
C14A C 0.0448(12) 0.5803(13) 0.9548(12) 0.066(5) Uani 0.574(6) 1 d P A 1
H14M H 0.0073 0.5869 0.9206 0.100 Uiso 0.574(6) 1 calc PR A 1
H14N H 0.0754 0.6117 0.9497 0.100 Uiso 0.574(6) 1 calc PR A 1
H14O H 0.0400 0.5964 0.9907 0.100 Uiso 0.574(6) 1 calc PR A 1
C15A C 0.1210(16) 0.4865(15) 1.0132(14) 0.066(5) Uani 0.574(6) 1 d P A 1
H15M H 0.1336 0.4326 1.0183 0.100 Uiso 0.574(6) 1 calc PR A 1
H15N H 0.1158 0.5043 1.0485 0.100 Uiso 0.574(6) 1 calc PR A 1
H15O H 0.1511 0.5180 1.0073 0.100 Uiso 0.574(6) 1 calc PR A 1
C16A C -0.0178(7) 0.0954(11) 0.8562(8) 0.0313(12) Uani 0.574(6) 1 d P A 1
H16M H -0.0296 0.1189 0.8868 0.038 Uiso 0.574(6) 1 calc PR A 1
C17A C -0.0540(15) 0.016(2) 0.8292(14) 0.049(8) Uani 0.574(6) 1 d P A 1
H17M H -0.0456 -0.0221 0.8611 0.073 Uiso 0.574(6) 1 calc PR A 1
H17N H -0.0415 -0.0050 0.7991 0.073 Uiso 0.574(6) 1 calc PR A 1
H17O H -0.0965 0.0263 0.8114 0.073 Uiso 0.574(6) 1 calc PR A 1
C18A C -0.0364(6) 0.1455(11) 0.8003(7) 0.0313(12) Uani 0.574(6) 1 d P A 1
H18M H -0.0172 0.1959 0.8107 0.047 Uiso 0.574(6) 1 calc PR A 1
H18N H -0.0794 0.1521 0.7834 0.047 Uiso 0.574(6) 1 calc PR A 1
H18O H -0.0243 0.1204 0.7714 0.047 Uiso 0.574(6) 1 calc PR A 1
C25A C 0.2510(7) 0.1358(11) 0.7792(7) 0.0313(12) Uani 0.574(6) 1 d P A 1
H25M H 0.2753 0.1039 0.8142 0.038 Uiso 0.574(6) 1 calc PR A 1
C26A C 0.1877(17) 0.108(3) 0.751(2) 0.046(3) Uani 0.574(6) 1 d P A 1
H26M H 0.1706 0.1063 0.7803 0.070 Uiso 0.574(6) 1 calc PR A 1
H26N H 0.1869 0.0563 0.7344 0.070 Uiso 0.574(6) 1 calc PR A 1
H26O H 0.1647 0.1432 0.7188 0.070 Uiso 0.574(6) 1 calc PR A 1
C27A C 0.2796(11) 0.1356(13) 0.7254(10) 0.046(3) Uani 0.574(6) 1 d P A 1
H27M H 0.3208 0.1526 0.7427 0.070 Uiso 0.574(6) 1 calc PR A 1
H27N H 0.2565 0.1707 0.6934 0.070 Uiso 0.574(6) 1 calc PR A 1
H27O H 0.2775 0.0835 0.7096 0.070 Uiso 0.574(6) 1 calc PR A 1
C28A C 0.2159(7) 0.2935(11) 0.7261(7) 0.0313(12) Uani 0.574(6) 1 d P A 1
H28M H 0.1882 0.2535 0.7008 0.038 Uiso 0.574(6) 1 calc PR A 1
C29A C 0.1715(12) 0.3629(16) 0.7215(12) 0.046(3) Uani 0.574(6) 1 d P A 1
H29M H 0.1478 0.3500 0.7440 0.070 Uiso 0.574(6) 1 calc PR A 1
H29N H 0.1453 0.3713 0.6800 0.070 Uiso 0.574(6) 1 calc PR A 1
H29O H 0.1942 0.4098 0.7377 0.070 Uiso 0.574(6) 1 calc PR A 1
C30A C 0.2567(8) 0.3082(14) 0.6920(8) 0.039(5) Uani 0.574(6) 1 d P A 1
H30M H 0.2830 0.2640 0.6973 0.058 Uiso 0.574(6) 1 calc PR A 1
H30N H 0.2805 0.3545 0.7077 0.058 Uiso 0.574(6) 1 calc PR A 1
H30O H 0.2323 0.3153 0.6499 0.058 Uiso 0.574(6) 1 calc PR A 1
C7B C 0.0007(7) 0.4411(14) 0.8974(10) 0.0313(12) Uani 0.426(6) 1 d PD A 2
H7N H 0.0021 0.4373 0.9384 0.038 Uiso 0.426(6) 1 calc PR A 2
C8B C -0.0245(14) 0.362(2) 0.8696(18) 0.062(3) Uani 0.426(6) 1 d P A 2
H8P H 0.0043 0.3214 0.8893 0.094 Uiso 0.426(6) 1 calc PR A 2
H8Q H -0.0325 0.3625 0.8274 0.094 Uiso 0.426(6) 1 calc PR A 2
H8R H -0.0613 0.3515 0.8746 0.094 Uiso 0.426(6) 1 calc PR A 2
C9B C -0.0408(13) 0.5146(19) 0.8703(16) 0.062(3) Uani 0.426(6) 1 d P A 2
H9P H -0.0216 0.5608 0.8922 0.094 Uiso 0.426(6) 1 calc PR A 2
H9Q H -0.0789 0.5071 0.8734 0.094 Uiso 0.426(6) 1 calc PR A 2
H9R H -0.0474 0.5206 0.8287 0.094 Uiso 0.426(6) 1 calc PR A 2
C13B C 0.1210(13) 0.5125(15) 0.9825(12) 0.043(4) Uani 0.426(6) 1 d P A 2
H13N H 0.1624 0.5250 0.9878 0.051 Uiso 0.426(6) 1 calc PR A 2
C14B C 0.0892(16) 0.5866(18) 0.9828(15) 0.066(5) Uani 0.426(6) 1 d P A 2
H14P H 0.0887 0.6197 0.9505 0.100 Uiso 0.426(6) 1 calc PR A 2
H14Q H 0.1096 0.6130 1.0206 0.100 Uiso 0.426(6) 1 calc PR A 2
H14R H 0.0485 0.5751 0.9776 0.100 Uiso 0.426(6) 1 calc PR A 2
C15B C 0.123(2) 0.455(2) 1.0311(18) 0.066(5) Uani 0.426(6) 1 d P A 2
H15P H 0.1439 0.4081 1.0280 0.100 Uiso 0.426(6) 1 calc PR A 2
H15Q H 0.0828 0.4417 1.0261 0.100 Uiso 0.426(6) 1 calc PR A 2
H15R H 0.1442 0.4782 1.0700 0.100 Uiso 0.426(6) 1 calc PR A 2
C16B C -0.0123(9) 0.0812(14) 0.8286(10) 0.0313(12) Uani 0.426(6) 1 d P A 2
H16N H -0.0152 0.0719 0.7875 0.038 Uiso 0.426(6) 1 calc PR A 2
C17B C -0.0609(17) 0.021(2) 0.8488(16) 0.032(7) Uani 0.426(6) 1 d P A 2
H17P H -0.0512 -0.0332 0.8463 0.048 Uiso 0.426(6) 1 calc PR A 2
H17Q H -0.1020 0.0306 0.8218 0.048 Uiso 0.426(6) 1 calc PR A 2
H17R H -0.0559 0.0329 0.8893 0.048 Uiso 0.426(6) 1 calc PR A 2
C18B C -0.0358(9) 0.1634(14) 0.8371(10) 0.0313(12) Uani 0.426(6) 1 d P A 2
H18P H -0.0134 0.2034 0.8272 0.047 Uiso 0.426(6) 1 calc PR A 2
H18Q H -0.0308 0.1694 0.8783 0.047 Uiso 0.426(6) 1 calc PR A 2
H18R H -0.0778 0.1679 0.8111 0.047 Uiso 0.426(6) 1 calc PR A 2
C25B C 0.2257(9) 0.1809(14) 0.7410(10) 0.0313(12) Uani 0.426(6) 1 d P A 2
H25N H 0.2020 0.1989 0.6998 0.038 Uiso 0.574(6) 1 calc PR A 2
C26B C 0.198(2) 0.110(4) 0.760(3) 0.046(3) Uani 0.426(6) 1 d P A 2
H26P H 0.1594 0.1246 0.7604 0.070 Uiso 0.426(6) 1 calc PR A 2
H26Q H 0.2242 0.0931 0.7999 0.070 Uiso 0.426(6) 1 calc PR A 2
H26R H 0.1919 0.0674 0.7323 0.070 Uiso 0.426(6) 1 calc PR A 2
C27B C 0.2897(14) 0.1063(17) 0.7470(14) 0.046(3) Uani 0.426(6) 1 d P A 2
H27P H 0.3219 0.1336 0.7414 0.070 Uiso 0.426(6) 1 calc PR A 2
H27Q H 0.2737 0.0667 0.7164 0.070 Uiso 0.426(6) 1 calc PR A 2
H27R H 0.3050 0.0819 0.7860 0.070 Uiso 0.426(6) 1 calc PR A 2
C28B C 0.2296(9) 0.3514(15) 0.7485(10) 0.0313(12) Uani 0.426(6) 1 d P A 2
H28N H 0.2537 0.3885 0.7798 0.038 Uiso 0.426(6) 1 calc PR A 2
C29B C 0.1886(16) 0.378(2) 0.7381(17) 0.046(3) Uani 0.426(6) 1 d P A 2
H29P H 0.1745 0.3676 0.7692 0.070 Uiso 0.426(6) 1 calc PR A 2
H29Q H 0.1601 0.3585 0.7003 0.070 Uiso 0.426(6) 1 calc PR A 2
H29R H 0.1931 0.4340 0.7351 0.070 Uiso 0.426(6) 1 calc PR A 2
C30B C 0.2664(14) 0.358(2) 0.7089(14) 0.055(8) Uani 0.426(6) 1 d P A 2
H30P H 0.3036 0.3293 0.7277 0.083 Uiso 0.426(6) 1 calc PR A 2
H30Q H 0.2750 0.4119 0.7047 0.083 Uiso 0.426(6) 1 calc PR A 2
H30R H 0.2435 0.3359 0.6698 0.083 Uiso 0.426(6) 1 calc PR A 2
C19 C 0.0827(6) -0.0184(6) 0.8494(5) 0.048(3) Uani 1 1 d . A .
H19 H 0.0623 -0.0647 0.8563 0.058 Uiso 1 1 calc R . .
C20 C 0.0592(7) -0.0030(10) 0.7818(6) 0.079(5) Uani 1 1 d . . .
H20A H 0.0789 0.0425 0.7746 0.119 Uiso 1 1 calc R A .
H20B H 0.0165 0.0058 0.7661 0.119 Uiso 1 1 calc R . .
H20C H 0.0676 -0.0476 0.7621 0.119 Uiso 1 1 calc R . .
C21 C 0.1498(7) -0.0343(7) 0.8736(7) 0.071(4) Uani 1 1 d . . .
H21A H 0.1569 -0.0815 0.8557 0.106 Uiso 1 1 calc R A .
H21B H 0.1652 -0.0405 0.9166 0.106 Uiso 1 1 calc R . .
H21C H 0.1697 0.0089 0.8639 0.106 Uiso 1 1 calc R . .
C22 C 0.0682(5) 0.0277(6) 0.9601(5) 0.035(2) Uani 1 1 d . A .
H22 H 0.0475 -0.0232 0.9518 0.042 Uiso 1 1 calc R . .
C23 C 0.1332(5) 0.0147(8) 1.0050(5) 0.057(3) Uani 1 1 d . . .
H23A H 0.1578 0.0575 1.0024 0.086 Uiso 1 1 calc R A .
H23B H 0.1481 -0.0335 0.9958 0.086 Uiso 1 1 calc R . .
H23C H 0.1344 0.0121 1.0452 0.086 Uiso 1 1 calc R . .
C24 C 0.0349(6) 0.0826(7) 0.9878(6) 0.055(3) Uani 1 1 d . . .
H24A H 0.0387 0.0622 1.0261 0.083 Uiso 1 1 calc R A .
H24B H -0.0069 0.0856 0.9612 0.083 Uiso 1 1 calc R . .
H24C H 0.0525 0.1340 0.9931 0.083 Uiso 1 1 calc R . .
C31 C 0.3340(5) 0.2637(6) 0.8306(5) 0.0313(12) Uani 1 1 d . . .
H31 H 0.3494 0.2560 0.7992 0.038 Uiso 1 1 calc R A 1
C32 C 0.3639(5) 0.2035(10) 0.8799(6) 0.068(5) Uani 1 1 d . A .
H32A H 0.4047 0.2193 0.9036 0.102 Uiso 1 1 calc R . .
H32B H 0.3639 0.1532 0.8620 0.102 Uiso 1 1 calc R . .
H32C H 0.3420 0.2000 0.9054 0.102 Uiso 1 1 calc R . .
C33 C 0.3482(7) 0.3472(8) 0.8535(7) 0.077(5) Uani 1 1 d . A .
H33A H 0.3255 0.3602 0.8770 0.115 Uiso 1 1 calc R . .
H33B H 0.3376 0.3825 0.8199 0.115 Uiso 1 1 calc R . .
H33C H 0.3905 0.3517 0.8782 0.115 Uiso 1 1 calc R . .
C34 C -0.0891(4) 0.2344(5) 0.1342(5) 0.030(2) Uani 1 1 d . A .
C35 C -0.1466(5) 0.2349(7) 0.0868(6) 0.047(2) Uani 1 1 d . . .
H35 H -0.1808 0.2424 0.0949 0.057 Uiso 1 1 calc R A .
C36 C -0.1524(5) 0.2242(7) 0.0277(5) 0.047(2) Uani 1 1 d . A .
H36 H -0.1903 0.2244 -0.0040 0.057 Uiso 1 1 calc R . .
C37 C -0.1015(5) 0.2134(6) 0.0169(5) 0.040(2) Uani 1 1 d . . .
C38 C -0.0450(4) 0.2116(6) 0.0613(4) 0.033(2) Uani 1 1 d . A .
H38 H -0.0113 0.2038 0.0523 0.040 Uiso 1 1 calc R . .
C39 C -0.0389(4) 0.2218(6) 0.1200(5) 0.033(2) Uani 1 1 d . . .
H39 H -0.0006 0.2203 0.1510 0.040 Uiso 1 1 calc R A .
C40 C 0.1720(5) 0.2516(6) 0.1686(5) 0.035(2) Uani 1 1 d . . .
H40 H 0.2032 0.2589 0.1529 0.042 Uiso 1 1 calc R A 1
C41 C 0.1526(6) 0.1653(7) 0.1595(6) 0.056(3) Uani 1 1 d . A .
H41A H 0.1242 0.1555 0.1774 0.084 Uiso 1 1 calc R . .
H41B H 0.1874 0.1323 0.1783 0.084 Uiso 1 1 calc R . .
H41C H 0.1342 0.1538 0.1172 0.084 Uiso 1 1 calc R . .
C42 C 0.1199(5) 0.3040(9) 0.1333(5) 0.057(4) Uani 1 1 d . A .
H42A H 0.1068 0.2928 0.0910 0.086 Uiso 1 1 calc R . .
H42B H 0.1323 0.3579 0.1407 0.086 Uiso 1 1 calc R . .
H42C H 0.0872 0.2948 0.1455 0.086 Uiso 1 1 calc R . .
C43 C 0.2247(5) 0.3853(7) 0.2481(6) 0.051(3) Uani 1 1 d . . .
H43 H 0.1869 0.4134 0.2261 0.062 Uiso 1 1 calc R A 1
C44 C 0.2645(7) 0.4017(8) 0.2141(6) 0.075(5) Uani 1 1 d . A .
H44A H 0.3036 0.3791 0.2355 0.113 Uiso 1 1 calc R . .
H44B H 0.2684 0.4574 0.2106 0.113 Uiso 1 1 calc R . .
H44C H 0.2465 0.3789 0.1745 0.113 Uiso 1 1 calc R . .
C45 C 0.2489(6) 0.4185(8) 0.3086(6) 0.060(3) Uani 1 1 d . A .
H45A H 0.2877 0.3960 0.3315 0.090 Uiso 1 1 calc R . .
H45B H 0.2220 0.4070 0.3280 0.090 Uiso 1 1 calc R . .
H45C H 0.2527 0.4744 0.3062 0.090 Uiso 1 1 calc R . .
C52 C 0.1598(5) -0.0007(6) 0.4292(6) 0.046(3) Uani 1 1 d . A .
H52 H 0.1597 -0.0407 0.4583 0.055 Uiso 1 1 calc R B 1
C53 C 0.1285(6) -0.0417(8) 0.3682(7) 0.067(3) Uani 1 1 d . . .
H53A H 0.1174 -0.0034 0.3365 0.101 Uiso 1 1 calc R A .
H53B H 0.0929 -0.0680 0.3670 0.101 Uiso 1 1 calc R . .
H53C H 0.1555 -0.0793 0.3628 0.101 Uiso 1 1 calc R . .
C55 C 0.0427(4) 0.0357(6) 0.4348(5) 0.034(2) Uani 1 1 d . A .
H55 H 0.0504 -0.0171 0.4523 0.041 Uiso 1 1 calc R . .
C56 C -0.0013(5) 0.0298(7) 0.3701(5) 0.044(3) Uani 1 1 d . . .
H56A H -0.0357 -0.0002 0.3678 0.067 Uiso 1 1 calc R A .
H56B H 0.0178 0.0044 0.3469 0.067 Uiso 1 1 calc R . .
H56C H -0.0139 0.0815 0.3543 0.067 Uiso 1 1 calc R . .
C57 C 0.0137(4) 0.0856(6) 0.4689(5) 0.0391(15) Uani 1 1 d . . .
H57A H 0.0080 0.1383 0.4535 0.059 Uiso 1 1 calc R A .
H57B H 0.0396 0.0863 0.5110 0.059 Uiso 1 1 calc R . .
H57C H -0.0247 0.0635 0.4636 0.059 Uiso 1 1 calc R . .
C58 C 0.1483(5) 0.5368(6) 0.4177(6) 0.047(3) Uani 1 1 d D . .
H58 H 0.1474 0.5827 0.4418 0.056 Uiso 1 1 calc R A 1
C59 C 0.1255(6) 0.5611(7) 0.3515(6) 0.056(3) Uani 1 1 d . A .
H59A H 0.1533 0.5978 0.3464 0.085 Uiso 1 1 calc R . .
H59B H 0.0866 0.5853 0.3394 0.085 Uiso 1 1 calc R . .
H59C H 0.1225 0.5156 0.3270 0.085 Uiso 1 1 calc R . .
C60 C 0.2113(5) 0.5074(7) 0.4393(6) 0.056(3) Uani 1 1 d . A .
H60A H 0.2131 0.4646 0.4142 0.084 Uiso 1 1 calc R . .
H60B H 0.2241 0.4895 0.4802 0.084 Uiso 1 1 calc R . .
H60C H 0.2373 0.5489 0.4374 0.084 Uiso 1 1 calc R . .
C46A C 0.2738(12) 0.221(2) 0.2834(18) 0.0460(15) Uani 0.452(8) 1 d PD A 1
H46M H 0.3055 0.2595 0.3044 0.055 Uiso 0.452(8) 1 calc PR A 1
C47A C 0.2786(12) 0.1598(17) 0.3353(11) 0.0391(15) Uani 0.452(8) 1 d P A 1
H47M H 0.2644 0.1840 0.3630 0.059 Uiso 0.452(8) 1 calc PR A 1
H47N H 0.3198 0.1441 0.3564 0.059 Uiso 0.452(8) 1 calc PR A 1
H47O H 0.2543 0.1145 0.3175 0.059 Uiso 0.452(8) 1 calc PR A 1
C48A C 0.3010(11) 0.1730(16) 0.2412(11) 0.0391(15) Uani 0.452(8) 1 d P A 1
H48M H 0.3008 0.2063 0.2091 0.059 Uiso 0.452(8) 1 calc PR A 1
H48N H 0.2766 0.1275 0.2246 0.059 Uiso 0.452(8) 1 calc PR A 1
H48O H 0.3416 0.1569 0.2653 0.059 Uiso 0.452(8) 1 calc PR A 1
C49A C 0.1620(13) 0.0977(18) 0.5225(12) 0.0460(15) Uani 0.452(8) 1 d P A 1
H49M H 0.1995 0.0812 0.5194 0.055 Uiso 0.452(8) 1 calc PR A 1
C50A C 0.1841(11) 0.1694(15) 0.5452(11) 0.0391(15) Uani 0.452(8) 1 d P A 1
H50M H 0.1801 0.2045 0.5128 0.059 Uiso 0.452(8) 1 calc PR A 1
H50N H 0.2260 0.1647 0.5717 0.059 Uiso 0.452(8) 1 calc PR A 1
H50O H 0.1619 0.1899 0.5673 0.059 Uiso 0.452(8) 1 calc PR A 1
C51A C 0.1636(17) 0.033(3) 0.564(2) 0.0391(15) Uani 0.452(8) 1 d P A 1
H51M H 0.1502 -0.0150 0.5410 0.059 Uiso 0.452(8) 1 calc PR A 1
H51N H 0.1375 0.0447 0.5838 0.059 Uiso 0.452(8) 1 calc PR A 1
H51O H 0.2041 0.0257 0.5931 0.059 Uiso 0.452(8) 1 calc PR A 1
C54A C 0.2254(17) 0.022(2) 0.4512(18) 0.067(3) Uani 0.452(8) 1 d P A 1
H54M H 0.2379 0.0465 0.4902 0.101 Uiso 0.452(8) 1 calc PR A 1
H54N H 0.2305 0.0589 0.4233 0.101 Uiso 0.452(8) 1 calc PR A 1
H54O H 0.2495 -0.0235 0.4540 0.101 Uiso 0.452(8) 1 calc PR A 1
C61A C 0.1483(10) 0.4292(11) 0.5141(7) 0.0460(15) Uani 0.452(8) 1 d PD A 1
H61M H 0.1916 0.4230 0.5248 0.055 Uiso 0.452(8) 1 calc PR A 1
C62A C 0.1143(12) 0.3461(14) 0.5290(11) 0.0460(15) Uani 0.452(8) 1 d PD A 1
H62M H 0.1272 0.3002 0.5144 0.069 Uiso 0.452(8) 1 calc PR A 1
H62N H 0.0712 0.3509 0.5092 0.069 Uiso 0.452(8) 1 calc PR A 1
H62O H 0.1257 0.3413 0.5717 0.069 Uiso 0.452(8) 1 calc PR A 1
C63A C 0.1282(12) 0.5233(13) 0.5357(11) 0.0460(15) Uani 0.452(8) 1 d PD A 1
H63M H 0.1495 0.5643 0.5251 0.069 Uiso 0.452(8) 1 calc PR A 1
H63N H 0.1390 0.5241 0.5784 0.069 Uiso 0.452(8) 1 calc PR A 1
H63O H 0.0856 0.5315 0.5149 0.069 Uiso 0.452(8) 1 calc PR A 1
C64A C 0.0288(8) 0.5097(14) 0.3945(10) 0.0460(15) Uani 0.452(8) 1 d PD A 1
H64M H 0.0298 0.5150 0.3546 0.055 Uiso 0.452(8) 1 calc PR A 1
C65A C -0.0363(12) 0.4600(16) 0.3735(12) 0.0460(15) Uani 0.452(8) 1 d P A 1
H65M H -0.0313 0.4087 0.3596 0.069 Uiso 0.548(8) 1 calc PR A 1
H65N H -0.0673 0.4878 0.3416 0.069 Uiso 0.548(8) 1 calc PR A 1
H65O H -0.0474 0.4550 0.4073 0.069 Uiso 0.548(8) 1 calc PR A 1
C66A C 0.0030(11) 0.5952(15) 0.3983(11) 0.0460(15) Uani 0.452(8) 1 d P A 1
H66M H 0.0338 0.6337 0.4040 0.069 Uiso 0.452(8) 1 calc PR A 1
H66N H -0.0090 0.5971 0.4317 0.069 Uiso 0.452(8) 1 calc PR A 1
H66O H -0.0312 0.6060 0.3616 0.069 Uiso 0.452(8) 1 calc PR A 1
C46B C 0.2786(10) 0.2327(16) 0.2891(15) 0.0460(15) Uani 0.548(8) 1 d PD A 2
H46N H 0.3024 0.2688 0.3214 0.055 Uiso 0.548(8) 1 calc PR A 2
C47B C 0.2644(10) 0.1545(14) 0.3141(9) 0.0391(15) Uani 0.548(8) 1 d P A 2
H47P H 0.2439 0.1657 0.3400 0.059 Uiso 0.548(8) 1 calc PR A 2
H47Q H 0.3013 0.1272 0.3365 0.059 Uiso 0.548(8) 1 calc PR A 2
H47R H 0.2391 0.1223 0.2811 0.059 Uiso 0.548(8) 1 calc PR A 2
C48B C 0.3109(9) 0.2116(13) 0.2467(9) 0.0391(15) Uani 0.548(8) 1 d P A 2
H48P H 0.3202 0.2589 0.2306 0.059 Uiso 0.548(8) 1 calc PR A 2
H48Q H 0.2849 0.1792 0.2143 0.059 Uiso 0.548(8) 1 calc PR A 2
H48R H 0.3476 0.1837 0.2692 0.059 Uiso 0.548(8) 1 calc PR A 2
C49B C 0.1437(11) 0.1134(14) 0.5250(10) 0.0460(15) Uani 0.548(8) 1 d P A 2
H49N H 0.1140 0.1478 0.5308 0.055 Uiso 0.548(8) 1 calc PR A 2
C50B C 0.2074(9) 0.1587(12) 0.5426(9) 0.0391(15) Uani 0.548(8) 1 d P A 2
H50P H 0.2009 0.2066 0.5199 0.059 Uiso 0.548(8) 1 calc PR A 2
H50Q H 0.2349 0.1259 0.5334 0.059 Uiso 0.548(8) 1 calc PR A 2
H50R H 0.2242 0.1707 0.5849 0.059 Uiso 0.548(8) 1 calc PR A 2
C51B C 0.1544(14) 0.038(2) 0.5651(18) 0.0391(15) Uani 0.548(8) 1 d P A 2
H51P H 0.1171 0.0097 0.5540 0.059 Uiso 0.548(8) 1 calc PR A 2
H51Q H 0.1687 0.0530 0.6068 0.059 Uiso 0.548(8) 1 calc PR A 2
H51R H 0.1838 0.0052 0.5592 0.059 Uiso 0.548(8) 1 calc PR A 2
C54B C 0.2166(13) 0.0339(17) 0.4214(13) 0.067(3) Uani 0.548(8) 1 d P A 2
H54P H 0.2411 0.0621 0.4572 0.101 Uiso 0.548(8) 1 calc PR A 2
H54Q H 0.2036 0.0690 0.3876 0.101 Uiso 0.548(8) 1 calc PR A 2
H54R H 0.2397 -0.0081 0.4147 0.101 Uiso 0.548(8) 1 calc PR A 2
C61B C 0.0964(9) 0.4613(10) 0.4932(6) 0.0460(15) Uani 0.548(8) 1 d PD A 2
H61N H 0.0581 0.4679 0.4976 0.055 Uiso 0.452(8) 1 calc PR A 2
C62B C 0.1323(10) 0.3734(12) 0.5251(9) 0.0460(15) Uani 0.548(8) 1 d PD A 2
H62P H 0.1108 0.3301 0.5005 0.069 Uiso 0.548(8) 1 calc PR A 2
H62Q H 0.1330 0.3679 0.5649 0.069 Uiso 0.548(8) 1 calc PR A 2
H62R H 0.1729 0.3740 0.5274 0.069 Uiso 0.548(8) 1 calc PR A 2
C63B C 0.1592(9) 0.4872(13) 0.5600(8) 0.0460(15) Uani 0.548(8) 1 d PD A 2
H63P H 0.1609 0.5432 0.5646 0.069 Uiso 0.548(8) 1 calc PR A 2
H63Q H 0.1956 0.4688 0.5574 0.069 Uiso 0.548(8) 1 calc PR A 2
H63R H 0.1550 0.4635 0.5941 0.069 Uiso 0.548(8) 1 calc PR A 2
C64B C 0.0329(8) 0.5034(12) 0.4404(9) 0.0460(15) Uani 0.548(8) 1 d PD A 2
H64N H 0.0291 0.4715 0.4724 0.055 Uiso 0.548(8) 1 calc PR A 2
C65B C -0.0154(10) 0.4904(14) 0.3785(9) 0.0460(15) Uani 0.548(8) 1 d P A 2
H65P H -0.0173 0.4356 0.3685 0.069 Uiso 0.548(8) 1 calc PR A 2
H65Q H -0.0061 0.5202 0.3496 0.069 Uiso 0.548(8) 1 calc PR A 2
H65R H -0.0536 0.5072 0.3778 0.069 Uiso 0.548(8) 1 calc PR A 2
C66B C 0.0396(12) 0.5879(11) 0.4523(12) 0.065(8) Uani 0.548(8) 1 d P A 2
H66P H 0.0735 0.5973 0.4897 0.097 Uiso 0.548(8) 1 calc PR A 2
H66Q H 0.0036 0.6081 0.4550 0.097 Uiso 0.548(8) 1 calc PR A 2
H66R H 0.0460 0.6139 0.4201 0.097 Uiso 0.548(8) 1 calc PR A 2

loop_
_atom_site_aniso_label
_atom_site_aniso_U_11
_atom_site_aniso_U_22
_atom_site_aniso_U_33
_atom_site_aniso_U_23
_atom_site_aniso_U_13
_atom_site_aniso_U_12
Fe1 0.0143(7) 0.0209(7) 0.0198(7) -0.0011(5) 0.0026(6) -0.0005(5)
Fe2 0.0129(6) 0.0274(8) 0.0237(7) 0.0051(5) 0.0051(5) 0.0024(5)
Fe3 0.0156(6) 0.0228(7) 0.0229(7) -0.0030(5) 0.0062(5) -0.0046(5)
Fe4 0.0142(7) 0.0284(8) 0.0210(7) 0.0000(5) 0.0050(6) -0.0008(5)
Fe5 0.0142(7) 0.0237(7) 0.0185(8) 0.0008(5) 0.0024(6) -0.0002(5)
Fe6 0.0167(7) 0.0249(8) 0.0212(7) 0.0015(5) 0.0074(6) 0.0009(5)
Fe7 0.0173(6) 0.0238(7) 0.0211(7) 0.0052(5) 0.0064(5) 0.0034(5)
Fe8 0.0188(6) 0.0208(7) 0.0218(7) -0.0007(5) 0.0063(5) -0.0023(5)
S1 0.0125(10) 0.0168(10) 0.0169(12) 0.0010(7) 0.0052(9) 0.0002(7)
S2 0.0121(9) 0.0183(11) 0.0184(10) -0.0013(8) 0.0031(8) 0.0007(7)
S3 0.0065(9) 0.0245(11) 0.0106(10) 0.0006(8) -0.0015(8) -0.0023(7)
S4 0.0089(9) 0.0157(11) 0.0220(11) 0.0016(8) 0.0025(8) -0.0006(7)
S5 0.0148(9) 0.0194(11) 0.0167(10) 0.0007(8) 0.0043(8) -0.0001(8)
S6 0.0137(11) 0.0150(10) 0.0202(12) 0.0014(8) 0.0065(9) -0.0005(7)
S7 0.0147(9) 0.0176(11) 0.0144(10) 0.0037(8) 0.0021(8) 0.0019(8)
S8 0.0070(9) 0.0204(10) 0.0123(10) 0.0032(8) 0.0001(8) -0.0015(7)
Cl1 0.0372(11) 0.1009(18) 0.0472(13) 0.0144(12) 0.0007(9) 0.0019(12)
Cl2 0.0372(11) 0.1009(18) 0.0472(13) 0.0144(12) 0.0007(9) 0.0019(12)
Se1 0.0288(6) 0.0495(7) 0.0253(6) 0.0003(4) 0.0058(5) -0.0027(4)
Se2 0.0191(6) 0.0557(8) 0.0360(7) -0.0004(5) 0.0066(5) -0.0014(4)
P1A 0.0179(8) 0.0247(10) 0.0248(9) -0.0009(12) 0.0073(6) -0.0010(11)
P3A 0.0179(8) 0.0247(10) 0.0248(9) -0.0009(12) 0.0073(6) -0.0010(11)
P4A 0.0179(8) 0.0247(10) 0.0248(9) -0.0009(12) 0.0073(6) -0.0010(11)
P6A 0.0179(8) 0.0247(10) 0.0248(9) -0.0009(12) 0.0073(6) -0.0010(11)
P1B 0.0179(8) 0.0247(10) 0.0248(9) -0.0009(12) 0.0073(6) -0.0010(11)
P3B 0.0179(8) 0.0247(10) 0.0248(9) -0.0009(12) 0.0073(6) -0.0010(11)
P4B 0.0179(8) 0.0247(10) 0.0248(9) -0.0009(12) 0.0073(6) -0.0010(11)
P6B 0.0179(8) 0.0247(10) 0.0248(9) -0.0009(12) 0.0073(6) -0.0010(11)
P2 0.0258(12) 0.0312(14) 0.0343(15) -0.0012(11) 0.0047(11) -0.0122(10)
P5 0.0195(11) 0.0257(13) 0.0263(12) 0.0087(10) 0.0062(10) 0.0037(9)
C1 0.022(3) 0.034(4) 0.026(4) 0.002(3) 0.002(3) 0.000(3)
C2 0.022(3) 0.034(4) 0.026(4) 0.002(3) 0.002(3) 0.000(3)
C3 0.033(6) 0.060(8) 0.038(7) 0.010(6) -0.004(5) -0.002(5)
C4 0.013(4) 0.057(7) 0.044(6) 0.014(6) -0.003(4) -0.002(5)
C5 0.027(5) 0.037(6) 0.033(5) 0.006(4) 0.004(4) 0.003(4)
C6 0.023(5) 0.036(6) 0.032(5) 0.003(4) 0.003(4) -0.005(4)
C10 0.064(8) 0.034(6) 0.051(7) 0.025(5) 0.038(6) 0.025(5)
C11 0.047(7) 0.080(10) 0.064(9) 0.038(7) 0.027(6) 0.033(7)
C12 0.041(5) 0.053(6) 0.092(8) 0.031(5) 0.027(5) 0.012(4)
C7A 0.016(2) 0.050(3) 0.026(3) 0.003(2) 0.007(2) 0.000(2)
C8A 0.041(5) 0.053(6) 0.092(8) 0.031(5) 0.027(5) 0.012(4)
C9A 0.041(5) 0.053(6) 0.092(8) 0.031(5) 0.027(5) 0.012(4)
C13A 0.062(10) 0.040(9) 0.046(9) 0.009(7) 0.042(9) 0.004(7)
C14A 0.092(10) 0.042(9) 0.067(12) -0.032(9) 0.034(10) -0.003(11)
C15A 0.092(10) 0.042(9) 0.067(12) -0.032(9) 0.034(10) -0.003(11)
C16A 0.016(2) 0.050(3) 0.026(3) 0.003(2) 0.007(2) 0.000(2)
C17A 0.033(12) 0.067(18) 0.05(2) 0.022(16) 0.022(12) -0.006(11)
C18A 0.016(2) 0.050(3) 0.026(3) 0.003(2) 0.007(2) 0.000(2)
C25A 0.016(2) 0.050(3) 0.026(3) 0.003(2) 0.007(2) 0.000(2)
C26A 0.061(8) 0.042(6) 0.044(10) -0.006(5) 0.029(8) -0.005(6)
C27A 0.061(8) 0.042(6) 0.044(10) -0.006(5) 0.029(8) -0.005(6)
C28A 0.016(2) 0.050(3) 0.026(3) 0.003(2) 0.007(2) 0.000(2)
C29A 0.061(8) 0.042(6) 0.044(10) -0.006(5) 0.029(8) -0.005(6)
C30A 0.031(10) 0.068(15) 0.018(9) 0.000(9) 0.011(8) -0.006(10)
C7B 0.016(2) 0.050(3) 0.026(3) 0.003(2) 0.007(2) 0.000(2)
C8B 0.041(5) 0.053(6) 0.092(8) 0.031(5) 0.027(5) 0.012(4)
C9B 0.041(5) 0.053(6) 0.092(8) 0.031(5) 0.027(5) 0.012(4)
C13B 0.062(10) 0.040(9) 0.046(9) 0.009(7) 0.042(9) 0.004(7)
C14B 0.092(10) 0.042(9) 0.067(12) -0.032(9) 0.034(10) -0.003(11)
C15B 0.092(10) 0.042(9) 0.067(12) -0.032(9) 0.034(10) -0.003(11)
C16B 0.016(2) 0.050(3) 0.026(3) 0.003(2) 0.007(2) 0.000(2)
C17B 0.019(14) 0.042(15) 0.03(2) -0.011(16) 0.010(13) -0.019(11)
C18B 0.016(2) 0.050(3) 0.026(3) 0.003(2) 0.007(2) 0.000(2)
C25B 0.016(2) 0.050(3) 0.026(3) 0.003(2) 0.007(2) 0.000(2)
C26B 0.061(8) 0.042(6) 0.044(10) -0.006(5) 0.029(8) -0.005(6)
C27B 0.061(8) 0.042(6) 0.044(10) -0.006(5) 0.029(8) -0.005(6)
C28B 0.016(2) 0.050(3) 0.026(3) 0.003(2) 0.007(2) 0.000(2)
C29B 0.061(8) 0.042(6) 0.044(10) -0.006(5) 0.029(8) -0.005(6)
C30B 0.061(19) 0.06(2) 0.040(18) 0.010(16) 0.020(15) -0.019(18)
C19 0.081(9) 0.023(5) 0.050(7) -0.015(5) 0.036(7) -0.026(5)
C20 0.077(10) 0.131(14) 0.037(7) -0.037(8) 0.031(7) -0.057(10)
C21 0.094(11) 0.034(7) 0.089(11) -0.023(7) 0.042(9) 0.010(7)
C22 0.041(6) 0.030(5) 0.043(6) -0.004(4) 0.028(5) -0.011(4)
C23 0.058(8) 0.070(9) 0.045(7) 0.031(6) 0.022(6) 0.021(7)
C24 0.067(8) 0.037(7) 0.076(9) -0.022(6) 0.044(7) -0.028(6)
C31 0.016(2) 0.050(3) 0.026(3) 0.003(2) 0.007(2) 0.000(2)
C32 0.038(7) 0.121(13) 0.059(8) 0.032(8) 0.034(7) 0.040(7)
C33 0.084(10) 0.079(10) 0.095(11) -0.052(9) 0.066(9) -0.055(9)
C34 0.026(5) 0.027(5) 0.027(5) 0.003(4) 0.001(4) -0.003(4)
C35 0.028(4) 0.053(5) 0.037(4) -0.001(4) -0.011(4) -0.001(4)
C36 0.028(4) 0.053(5) 0.037(4) -0.001(4) -0.011(4) -0.001(4)
C37 0.032(5) 0.032(6) 0.047(7) 0.001(5) 0.007(5) -0.001(5)
C38 0.035(5) 0.038(6) 0.018(5) 0.007(4) 0.001(4) 0.003(4)
C39 0.028(5) 0.032(6) 0.030(5) 0.002(4) 0.001(4) 0.003(4)
C40 0.030(5) 0.058(7) 0.020(5) -0.002(4) 0.013(4) 0.000(4)
C41 0.068(8) 0.054(8) 0.061(8) -0.026(6) 0.042(7) -0.020(6)
C42 0.028(6) 0.100(11) 0.038(7) 0.017(7) 0.006(5) 0.017(6)
C43 0.050(7) 0.045(7) 0.066(8) 0.001(6) 0.030(6) -0.004(6)
C44 0.105(11) 0.063(9) 0.083(10) -0.022(8) 0.063(10) -0.049(8)
C45 0.073(8) 0.050(8) 0.071(9) -0.014(6) 0.045(7) -0.029(7)
C52 0.049(7) 0.029(6) 0.067(8) 0.018(5) 0.032(6) 0.013(5)
C53 0.068(7) 0.050(7) 0.094(11) 0.008(7) 0.042(8) 0.020(5)
C55 0.029(5) 0.026(5) 0.049(6) 0.003(4) 0.016(5) -0.004(4)
C56 0.027(5) 0.040(7) 0.057(7) -0.013(5) 0.007(5) -0.015(5)
C57 0.034(4) 0.045(4) 0.040(3) 0.016(3) 0.016(3) 0.011(3)
C58 0.056(7) 0.026(6) 0.068(8) -0.020(5) 0.035(7) -0.022(5)
C59 0.048(7) 0.038(7) 0.078(10) 0.001(6) 0.019(7) -0.013(6)
C60 0.045(7) 0.053(8) 0.065(9) -0.030(7) 0.016(6) -0.033(6)
C46A 0.053(4) 0.046(4) 0.037(3) -0.009(3) 0.016(3) -0.006(3)
C47A 0.034(4) 0.045(4) 0.040(3) 0.016(3) 0.016(3) 0.011(3)
C48A 0.034(4) 0.045(4) 0.040(3) 0.016(3) 0.016(3) 0.011(3)
C49A 0.053(4) 0.046(4) 0.037(3) -0.009(3) 0.016(3) -0.006(3)
C50A 0.034(4) 0.045(4) 0.040(3) 0.016(3) 0.016(3) 0.011(3)
C51A 0.034(4) 0.045(4) 0.040(3) 0.016(3) 0.016(3) 0.011(3)
C54A 0.068(7) 0.050(7) 0.094(11) 0.008(7) 0.042(8) 0.020(5)
C61A 0.053(4) 0.046(4) 0.037(3) -0.009(3) 0.016(3) -0.006(3)
C62A 0.053(4) 0.046(4) 0.037(3) -0.009(3) 0.016(3) -0.006(3)
C63A 0.053(4) 0.046(4) 0.037(3) -0.009(3) 0.016(3) -0.006(3)
C64A 0.053(4) 0.046(4) 0.037(3) -0.009(3) 0.016(3) -0.006(3)
C65A 0.053(4) 0.046(4) 0.037(3) -0.009(3) 0.016(3) -0.006(3)
C66A 0.053(4) 0.046(4) 0.037(3) -0.009(3) 0.016(3) -0.006(3)
C46B 0.053(4) 0.046(4) 0.037(3) -0.009(3) 0.016(3) -0.006(3)
C47B 0.034(4) 0.045(4) 0.040(3) 0.016(3) 0.016(3) 0.011(3)
C48B 0.034(4) 0.045(4) 0.040(3) 0.016(3) 0.016(3) 0.011(3)
C49B 0.053(4) 0.046(4) 0.037(3) -0.009(3) 0.016(3) -0.006(3)
C50B 0.034(4) 0.045(4) 0.040(3) 0.016(3) 0.016(3) 0.011(3)
C51B 0.034(4) 0.045(4) 0.040(3) 0.016(3) 0.016(3) 0.011(3)
C54B 0.068(7) 0.050(7) 0.094(11) 0.008(7) 0.042(8) 0.020(5)
C61B 0.053(4) 0.046(4) 0.037(3) -0.009(3) 0.016(3) -0.006(3)
C62B 0.053(4) 0.046(4) 0.037(3) -0.009(3) 0.016(3) -0.006(3)
C63B 0.053(4) 0.046(4) 0.037(3) -0.009(3) 0.016(3) -0.006(3)
C64B 0.053(4) 0.046(4) 0.037(3) -0.009(3) 0.016(3) -0.006(3)
C65B 0.053(4) 0.046(4) 0.037(3) -0.009(3) 0.016(3) -0.006(3)
C66B 0.11(2) 0.028(11) 0.10(2) 0.004(11) 0.088(18) 0.005(12)

loop_
_atom_type_symbol
_atom_type_description
_atom_type_scat_dispersion_real
_atom_type_scat_dispersion_imag
_atom_type_scat_source
C C 0.0033 0.0016 'International Tables Vol C Tables 4.2.6.8 and 6.1.1.4'
H H 0.0000 0.0000 'International Tables Vol C Tables 4.2.6.8 and 6.1.1.4'
S S 0.1246 0.1234 'International Tables Vol C Tables 4.2.6.8 and 6.1.1.4'
Cl Cl 0.1484 0.1585 'International Tables Vol C Tables 4.2.6.8 and 6.1.1.4'
Fe Fe 0.3463 0.8444 'International Tables Vol C Tables 4.2.6.8 and 6.1.1.4'
Se Se -0.0929 2.2259 'International Tables Vol C Tables 4.2.6.8 and 6.1.1.4'
P P 0.1023 0.0942 'International Tables Vol C Tables 4.2.6.8 and 6.1.1.4'

loop_
_geom_angle_atom_site_label_1
_geom_angle_atom_site_label_2
_geom_angle_atom_site_label_3
_geom_angle
_geom_angle_site_symmetry_1
_geom_angle_site_symmetry_3
_geom_angle_publ_flag
S2 Fe1 S1 104.69(9) . . ?
S2 Fe1 S4 105.12(10) . . ?
S1 Fe1 S4 106.68(8) . . ?
S2 Fe1 Se1 117.25(8) . . ?
S1 Fe1 Se1 105.31(8) . . ?
S4 Fe1 Se1 116.71(8) . . ?
S2 Fe1 Fe2 102.34(8) . . ?
S1 Fe1 Fe2 54.96(6) . . ?
S4 Fe1 Fe2 53.96(6) . . ?
Se1 Fe1 Fe2 139.80(7) . . ?
S2 Fe1 Fe4 54.58(7) . . ?
S1 Fe1 Fe4 102.34(8) . . ?
S4 Fe1 Fe4 53.15(7) . . ?
Se1 Fe1 Fe4 152.34(7) . . ?
Fe2 Fe1 Fe4 59.91(5) . . ?
S2 Fe1 Fe3 53.83(6) . . ?
S1 Fe1 Fe3 53.61(7) . . ?
S4 Fe1 Fe3 102.26(8) . . ?
Se1 Fe1 Fe3 140.39(7) . . ?
Fe2 Fe1 Fe3 60.69(5) . . ?
Fe4 Fe1 Fe3 60.60(5) . . ?
S3 Fe2 S4 104.98(8) . . ?
S3 Fe2 S1 105.34(9) . . ?
S4 Fe2 S1 108.01(9) . . ?
S3 Fe2 P1B 123.3(2) . . ?
S4 Fe2 P1B 105.7(2) . . ?
S1 Fe2 P1B 108.70(16) . . ?
S3 Fe2 P1A 111.45(15) . . ?
S4 Fe2 P1A 116.72(14) . . ?
S1 Fe2 P1A 109.66(12) . . ?
P1B Fe2 P1A 13.21(16) . . ?
S3 Fe2 Fe1 102.91(7) . . ?
S4 Fe2 Fe1 55.79(6) . . ?
S1 Fe2 Fe1 54.50(7) . . ?
P1B Fe2 Fe1 133.7(2) . . ?
P1A Fe2 Fe1 145.32(14) . . ?
S3 Fe2 Fe4 54.32(6) . . ?
S4 Fe2 Fe4 53.85(6) . . ?
S1 Fe2 Fe4 102.53(7) . . ?
P1B Fe2 Fe4 147.24(16) . . ?
P1A Fe2 Fe4 147.57(12) . . ?
Fe1 Fe2 Fe4 60.58(5) . . ?
S3 Fe2 Fe3 54.85(6) . . ?
S4 Fe2 Fe3 103.28(7) . . ?
S1 Fe2 Fe3 53.30(6) . . ?
P1B Fe2 Fe3 149.83(18) . . ?
P1A Fe2 Fe3 139.99(13) . . ?
Fe1 Fe2 Fe3 60.19(5) . . ?
Fe4 Fe2 Fe3 60.66(4) . . ?
S1 Fe3 S2 105.58(9) . . ?
S1 Fe3 S3 104.85(9) . . ?
S2 Fe3 S3 105.14(8) . . ?
S1 Fe3 P2 110.79(9) . . ?
S2 Fe3 P2 115.82(10) . . ?
S3 Fe3 P2 113.74(10) . . ?
S1 Fe3 Fe1 54.34(7) . . ?
S2 Fe3 Fe1 54.04(6) . . ?
S3 Fe3 Fe1 100.70(7) . . ?
P2 Fe3 Fe1 145.42(9) . . ?
S1 Fe3 Fe2 54.47(6) . . ?
S2 Fe3 Fe2 101.22(7) . . ?
S3 Fe3 Fe2 53.17(6) . . ?
P2 Fe3 Fe2 142.94(8) . . ?
Fe1 Fe3 Fe2 59.12(5) . . ?
S1 Fe3 Fe4 102.17(7) . . ?
S2 Fe3 Fe4 54.25(6) . . ?
S3 Fe3 Fe4 53.27(6) . . ?
P2 Fe3 Fe4 146.97(9) . . ?
Fe1 Fe3 Fe4 59.69(5) . . ?
Fe2 Fe3 Fe4 59.09(4) . . ?
S4 Fe4 S3 105.12(9) . . ?
S4 Fe4 S2 106.59(10) . . ?
S3 Fe4 S2 105.49(8) . . ?
S4 Fe4 P3B 113.6(2) . . ?
S3 Fe4 P3B 112.9(3) . . ?
S2 Fe4 P3B 112.5(2) . . ?
S4 Fe4 P3A 120.06(16) . . ?
S3 Fe4 P3A 113.7(2) . . ?
S2 Fe4 P3A 104.87(15) . . ?
P3B Fe4 P3A 8.2(2) . . ?
S4 Fe4 Fe2 54.36(6) . . ?
S3 Fe4 Fe2 53.97(6) . . ?
S2 Fe4 Fe2 101.40(7) . . ?
P3B Fe4 Fe2 146.0(2) . . ?
P3A Fe4 Fe2 153.39(16) . . ?
S4 Fe4 Fe1 55.46(7) . . ?
S3 Fe4 Fe1 101.74(7) . . ?
S2 Fe4 Fe1 53.81(6) . . ?
P3B Fe4 Fe1 145.4(3) . . ?
P3A Fe4 Fe1 143.20(19) . . ?
Fe2 Fe4 Fe1 59.51(5) . . ?
S4 Fe4 Fe3 103.34(7) . . ?
S3 Fe4 Fe3 54.59(6) . . ?
S2 Fe4 Fe3 53.28(6) . . ?
P3B Fe4 Fe3 143.1(2) . . ?
P3A Fe4 Fe3 136.22(14) . . ?
Fe2 Fe4 Fe3 60.25(5) . . ?
Fe1 Fe4 Fe3 59.70(5) . . ?
S7 Fe5 S6 105.77(9) . . ?
S7 Fe5 S5 105.32(9) . . ?
S6 Fe5 S5 105.77(9) . . ?
S7 Fe5 Se2 116.59(8) . . ?
S6 Fe5 Se2 105.36(8) . . ?
S5 Fe5 Se2 117.01(8) . . ?
S7 Fe5 Fe7 102.39(8) . . ?
S6 Fe5 Fe7 54.24(6) . . ?
S5 Fe5 Fe7 54.08(6) . . ?
Se2 Fe5 Fe7 140.38(6) . . ?
S7 Fe5 Fe8 54.21(6) . . ?
S6 Fe5 Fe8 54.02(6) . . ?
S5 Fe5 Fe8 102.63(8) . . ?
Se2 Fe5 Fe8 139.73(7) . . ?
Fe7 Fe5 Fe8 60.61(5) . . ?
S7 Fe5 Fe6 54.08(6) . . ?
S6 Fe5 Fe6 102.50(8) . . ?
S5 Fe5 Fe6 53.86(6) . . ?
Se2 Fe5 Fe6 152.14(7) . . ?
Fe7 Fe5 Fe6 60.29(5) . . ?
Fe8 Fe5 Fe6 60.72(5) . . ?
S5 Fe6 S7 106.88(9) . . ?
S5 Fe6 S8 105.47(9) . . ?
S7 Fe6 S8 104.97(9) . . ?
S5 Fe6 P4B 111.1(2) . . ?
S7 Fe6 P4B 113.2(3) . . ?
S8 Fe6 P4B 114.6(3) . . ?
S5 Fe6 P4A 117.51(16) . . ?
S7 Fe6 P4A 107.09(17) . . ?
S8 Fe6 P4A 114.0(2) . . ?
P4B Fe6 P4A 7.3(2) . . ?
S5 Fe6 Fe5 54.99(6) . . ?
S7 Fe6 Fe5 54.59(6) . . ?
S8 Fe6 Fe5 101.61(7) . . ?
P4B Fe6 Fe5 143.8(3) . . ?
P4A Fe6 Fe5 143.7(2) . . ?
S5 Fe6 Fe7 54.13(6) . . ?
S7 Fe6 Fe7 102.36(7) . . ?
S8 Fe6 Fe7 54.12(6) . . ?
P4B Fe6 Fe7 144.4(2) . . ?
P4A Fe6 Fe7 150.43(18) . . ?
Fe5 Fe6 Fe7 59.77(5) . . ?
S5 Fe6 Fe8 102.57(7) . . ?
S7 Fe6 Fe8 53.85(6) . . ?
S8 Fe6 Fe8 53.96(6) . . ?
P4B Fe6 Fe8 146.4(2) . . ?
P4A Fe6 Fe8 139.72(15) . . ?
Fe5 Fe6 Fe8 59.56(5) . . ?
Fe7 Fe6 Fe8 60.04(5) . . ?
S5 Fe7 S6 107.05(9) . . ?
S5 Fe7 S8 105.34(8) . . ?
S6 Fe7 S8 105.00(9) . . ?
S5 Fe7 P5 112.97(9) . . ?
S6 Fe7 P5 108.42(9) . . ?
S8 Fe7 P5 117.36(9) . . ?
S5 Fe7 Fe5 55.01(6) . . ?
S6 Fe7 Fe5 54.64(7) . . ?
S8 Fe7 Fe5 101.79(7) . . ?
P5 Fe7 Fe5 140.71(8) . . ?
S5 Fe7 Fe6 53.94(6) . . ?
S6 Fe7 Fe6 102.53(7) . . ?
S8 Fe7 Fe6 54.18(6) . . ?
P5 Fe7 Fe6 148.98(8) . . ?
Fe5 Fe7 Fe6 59.94(5) . . ?
S5 Fe7 Fe8 102.63(7) . . ?
S6 Fe7 Fe8 53.75(6) . . ?
S8 Fe7 Fe8 54.08(6) . . ?
P5 Fe7 Fe8 144.05(8) . . ?
Fe5 Fe7 Fe8 59.71(4) . . ?
Fe6 Fe7 Fe8 60.30(4) . . ?
S6 Fe8 S7 106.82(9) . . ?
S6 Fe8 S8 105.12(9) . . ?
S7 Fe8 S8 104.81(8) . . ?
S6 Fe8 P6B 110.28(15) . . ?
S7 Fe8 P6B 108.21(19) . . ?
S8 Fe8 P6B 120.75(19) . . ?
S6 Fe8 P6A 110.32(12) . . ?
S7 Fe8 P6A 120.12(15) . . ?
S8 Fe8 P6A 108.57(15) . . ?
P6B Fe8 P6A 13.85(15) . . ?
S6 Fe8 Fe5 54.70(7) . . ?
S7 Fe8 Fe5 54.63(6) . . ?
S8 Fe8 Fe5 101.66(7) . . ?
P6B Fe8 Fe5 137.56(19) . . ?
P6A Fe8 Fe5 149.25(14) . . ?
S6 Fe8 Fe7 54.02(6) . . ?
S7 Fe8 Fe7 101.96(7) . . ?
S8 Fe8 Fe7 53.94(6) . . ?
P6B Fe8 Fe7 149.33(18) . . ?
P6A Fe8 Fe7 137.86(14) . . ?
Fe5 Fe8 Fe7 59.68(5) . . ?
S6 Fe8 Fe6 102.21(7) . . ?
S7 Fe8 Fe6 53.76(6) . . ?
S8 Fe8 Fe6 53.87(6) . . ?
P6B Fe8 Fe6 146.77(15) . . ?
P6A Fe8 Fe6 146.62(11) . . ?
Fe5 Fe8 Fe6 59.71(5) . . ?
Fe7 Fe8 Fe6 59.65(4) . . ?
Fe3 S1 Fe1 72.05(7) . . ?
Fe3 S1 Fe2 72.22(8) . . ?
Fe1 S1 Fe2 70.54(7) . . ?
Fe3 S2 Fe1 72.13(7) . . ?
Fe3 S2 Fe4 72.48(7) . . ?
Fe1 S2 Fe4 71.61(8) . . ?
Fe2 S3 Fe4 71.71(7) . . ?
Fe2 S3 Fe3 71.98(8) . . ?
Fe4 S3 Fe3 72.14(7) . . ?
Fe4 S4 Fe2 71.78(7) . . ?
Fe4 S4 Fe1 71.38(8) . . ?
Fe2 S4 Fe1 70.25(7) . . ?
Fe6 S5 Fe7 71.93(8) . . ?
Fe6 S5 Fe5 71.15(8) . . ?
Fe7 S5 Fe5 70.91(7) . . ?
Fe8 S6 Fe7 72.24(7) . . ?
Fe8 S6 Fe5 71.28(7) . . ?
Fe7 S6 Fe5 71.11(7) . . ?
Fe6 S7 Fe8 72.39(7) . . ?
Fe6 S7 Fe5 71.33(8) . . ?
Fe8 S7 Fe5 71.16(7) . . ?
Fe7 S8 Fe6 71.70(7) . . ?
Fe7 S8 Fe8 71.98(7) . . ?
Fe6 S8 Fe8 72.17(7) . . ?
C1 Se1 Fe1 106.9(3) . . ?
C34 Se2 Fe5 107.0(3) . . ?
C13A P1A C10 105.5(7) . . ?
C13A P1A C7A 104.6(8) . . ?
C10 P1A C7A 108.8(7) . . ?
C13A P1A Fe2 117.6(7) . . ?
C10 P1A Fe2 112.2(4) . . ?
C7A P1A Fe2 107.7(6) . . ?
C31 P3A C25A 103.6(6) . . ?
C31 P3A C28A 109.5(6) . . ?
C25A P3A C28A 106.5(9) . . ?
C31 P3A Fe4 113.5(5) . . ?
C25A P3A Fe4 110.2(5) . . ?
C28A P3A Fe4 113.0(5) . . ?
C43 P4A C40 105.6(6) . . ?
C43 P4A C46A 109.9(14) . . ?
C40 P4A C46A 102.4(13) . . ?
C43 P4A Fe6 112.3(4) . . ?
C40 P4A Fe6 113.4(5) . . ?
C46A P4A Fe6 112.5(16) . . ?
C61A P6A C58 105.5(8) . . ?
C61A P6A C64A 131.1(10) . . ?
C58 P6A C64A 92.5(9) . . ?
C61A P6A Fe8 112.5(6) . . ?
C58 P6A Fe8 111.8(4) . . ?
C64A P6A Fe8 101.5(8) . . ?
C10 P1B C13B 108.8(9) . . ?
C10 P1B C7B 101.9(8) . . ?
C13B P1B C7B 108.2(10) . . ?
C10 P1B Fe2 112.4(4) . . ?
C13B P1B Fe2 114.1(9) . . ?
C7B P1B Fe2 110.6(8) . . ?
C31 P3B C25B 110.7(8) . . ?
C31 P3B C28B 104.4(8) . . ?
C25B P3B C28B 103.5(12) . . ?
C31 P3B Fe4 114.3(6) . . ?
C25B P3B Fe4 113.7(7) . . ?
C28B P3B Fe4 109.3(7) . . ?
C46B P4B C40 117.0(13) . . ?
C46B P4B C43 97.4(12) . . ?
C40 P4B C43 97.0(7) . . ?
C46B P4B Fe6 119.3(14) . . ?
C40 P4B Fe6 116.4(7) . . ?
C43 P4B Fe6 102.8(4) . . ?
C64B P6B C58 116.9(8) . . ?
C64B P6B C61B 55.8(9) . . ?
C58 P6B C61B 102.1(8) . . ?
C64B P6B Fe8 130.0(8) . . ?
C58 P6B Fe8 113.1(4) . . ?
C61B P6B Fe8 114.2(6) . . ?
C22 P2 C19 104.4(5) . . ?
C22 P2 C16B 113.7(7) . . ?
C19 P2 C16B 93.7(9) . . ?
C22 P2 C16A 95.4(6) . . ?
C19 P2 C16A 113.2(7) . . ?
C16B P2 C16A 23.4(7) . . ?
C22 P2 Fe3 111.9(3) . . ?
C19 P2 Fe3 116.7(4) . . ?
C16B P2 Fe3 114.8(7) . . ?
C16A P2 Fe3 112.8(6) . . ?
C52 P5 C49A 98.4(10) . . ?
C52 P5 C55 105.8(5) . . ?
C49A P5 C55 108.3(9) . . ?
C52 P5 C49B 113.7(8) . . ?
C49A P5 C49B 16.2(10) . . ?
C55 P5 C49B 98.0(8) . . ?
C52 P5 Fe7 113.9(4) . . ?
C49A P5 Fe7 116.2(10) . . ?
C55 P5 Fe7 112.9(3) . . ?
C49B P5 Fe7 111.3(7) . . ?
C2 C1 C6 119.9(9) . . ?
C2 C1 Se1 117.9(8) . . ?
C6 C1 Se1 122.1(7) . . ?
C1 C2 C3 120.9(10) . . ?
C1 C2 H2 119.5 . . ?
C3 C2 H2 119.5 . . ?
C4 C3 C2 118.4(10) . . ?
C4 C3 H3 120.8 . . ?
C2 C3 H3 120.8 . . ?
C3 C4 C5 122.1(9) . . ?
C3 C4 Cl1 119.2(8) . . ?
C5 C4 Cl1 118.7(8) . . ?
C6 C5 C4 118.9(9) . . ?
C6 C5 H5 120.6 . . ?
C4 C5 H5 120.6 . . ?
C5 C6 C1 119.7(9) . . ?
C5 C6 H6 120.1 . . ?
C1 C6 H6 120.1 . . ?
C11 C10 C12 109.9(10) . . ?
C11 C10 P1A 104.7(8) . . ?
C12 C10 P1A 116.2(8) . . ?
C11 C10 P1B 118.3(9) . . ?
C12 C10 P1B 100.5(8) . . ?
P1A C10 P1B 17.0(2) . . ?
C11 C10 H10 108.6 . . ?
C12 C10 H10 108.6 . . ?
P1A C10 H10 108.6 . . ?
P1B C10 H10 110.5 . . ?
C10 C11 H11A 109.5 . . ?
C10 C11 H11B 109.5 . . ?
H11A C11 H11B 109.5 . . ?
C10 C11 H11C 109.5 . . ?
H11A C11 H11C 109.5 . . ?
H11B C11 H11C 109.5 . . ?
C10 C12 H12A 109.5 . . ?
C10 C12 H12B 109.5 . . ?
H12A C12 H12B 109.5 . . ?
C10 C12 H12C 109.5 . . ?
H12A C12 H12C 109.5 . . ?
H12B C12 H12C 109.5 . . ?
C8A C7A C9A 111.9(14) . . ?
C8A C7A P1A 109.6(13) . . ?
C9A C7A P1A 113.1(14) . . ?
C8A C7A H7M 107.3 . . ?
C9A C7A H7M 107.3 . . ?
P1A C7A H7M 107.3 . . ?
C7A C8A H8M 109.5 . . ?
C7A C8A H8N 109.5 . . ?
H8M C8A H8N 109.5 . . ?
C7A C8A H8O 109.5 . . ?
H8M C8A H8O 109.5 . . ?
H8N C8A H8O 109.5 . . ?
C7A C9A H9M 109.5 . . ?
C7A C9A H9N 109.5 . . ?
H9M C9A H9N 109.5 . . ?
C7A C9A H9O 109.5 . . ?
H9M C9A H9O 109.5 . . ?
H9N C9A H9O 109.5 . . ?
C15A C13A C14A 107(2) . . ?
C15A C13A P1A 114.0(15) . . ?
C14A C13A P1A 116.9(14) . . ?
C15A C13A H13M 105.8 . . ?
C14A C13A H13M 105.8 . . ?
P1A C13A H13M 105.8 . . ?
C13A C14A H14M 109.5 . . ?
C13A C14A H14N 109.5 . . ?
H14M C14A H14N 109.5 . . ?
C13A C14A H14O 109.5 . . ?
H14M C14A H14O 109.5 . . ?
H14N C14A H14O 109.5 . . ?
C13A C15A H15M 109.5 . . ?
C13A C15A H15N 109.5 . . ?
H15M C15A H15N 109.5 . . ?
C13A C15A H15O 109.5 . . ?
H15M C15A H15O 109.5 . . ?
H15N C15A H15O 109.5 . . ?
C18A C16A C17A 101.3(17) . . ?
C18A C16A P2 112.7(10) . . ?
C17A C16A P2 105.9(16) . . ?
C18A C16A H16M 112.1 . . ?
C17A C16A H16M 112.1 . . ?
P2 C16A H16M 112.1 . . ?
C16A C17A H17M 109.5 . . ?
C16A C17A H17N 109.5 . . ?
H17M C17A H17N 109.5 . . ?
C16A C17A H17O 109.5 . . ?
H17M C17A H17O 109.5 . . ?
H17N C17A H17O 109.5 . . ?
C16A C18A H18M 109.5 . . ?
C16A C18A H18N 109.5 . . ?
H18M C18A H18N 109.5 . . ?
C16A C18A H18O 109.5 . . ?
H18M C18A H18O 109.5 . . ?
H18N C18A H18O 109.5 . . ?
C26A C25A C27A 107(2) . . ?
C26A C25A P3A 110(2) . . ?
C27A C25A P3A 102.4(11) . . ?
C26A C25A H25M 112.0 . . ?
C27A C25A H25M 112.0 . . ?
P3A C25A H25M 112.0 . . ?
C25A C26A H26M 109.5 . . ?
C25A C26A H26N 109.5 . . ?
H26M C26A H26N 109.5 . . ?
C25A C26A H26O 109.5 . . ?
H26M C26A H26O 109.5 . . ?
H26N C26A H26O 109.5 . . ?
C25A C27A H27M 109.5 . . ?
C25A C27A H27N 109.5 . . ?
H27M C27A H27N 109.5 . . ?
C25A C27A H27O 109.5 . . ?
H27M C27A H27O 109.5 . . ?
H27N C27A H27O 109.5 . . ?
C30A C28A C29A 114.0(17) . . ?
C30A C28A P3A 114.2(12) . . ?
C29A C28A P3A 119.8(14) . . ?
C30A C28A H28M 101.7 . . ?
C29A C28A H28M 101.7 . . ?
P3A C28A H28M 101.7 . . ?
C28A C29A H29M 109.5 . . ?
C28A C29A H29N 109.5 . . ?
H29M C29A H29N 109.5 . . ?
C28A C29A H29O 109.5 . . ?
H29M C29A H29O 109.5 . . ?
H29N C29A H29O 109.5 . . ?
C28A C30A H30M 109.5 . . ?
C28A C30A H30N 109.5 . . ?
H30M C30A H30N 109.5 . . ?
C28A C30A H30O 109.5 . . ?
H30M C30A H30O 109.5 . . ?
H30N C30A H30O 109.5 . . ?
C8B C7B C9B 116(2) . . ?
C8B C7B P1B 114.4(17) . . ?
C9B C7B P1B 113.3(16) . . ?
C8B C7B H7N 103.5 . . ?
C9B C7B H7N 103.5 . . ?
P1B C7B H7N 103.5 . . ?
C7B C8B H8P 109.5 . . ?
C7B C8B H8Q 109.5 . . ?
H8P C8B H8Q 109.5 . . ?
C7B C8B H8R 109.5 . . ?
H8P C8B H8R 109.5 . . ?
H8Q C8B H8R 109.5 . . ?
C7B C9B H9P 109.5 . . ?
C7B C9B H9Q 109.5 . . ?
H9P C9B H9Q 109.5 . . ?
C7B C9B H9R 109.5 . . ?
H9P C9B H9R 109.5 . . ?
H9Q C9B H9R 109.5 . . ?
C14B C13B C15B 114(2) . . ?
C14B C13B P1B 112(2) . . ?
C15B C13B P1B 105(2) . . ?
C14B C13B H13N 108.7 . . ?
C15B C13B H13N 108.8 . . ?
P1B C13B H13N 108.8 . . ?
C13B C14B H14P 109.5 . . ?
C13B C14B H14Q 109.5 . . ?
H14P C14B H14Q 109.5 . . ?
C13B C14B H14R 109.5 . . ?
H14P C14B H14R 109.5 . . ?
H14Q C14B H14R 109.5 . . ?
C13B C15B H15P 109.5 . . ?
C13B C15B H15Q 109.5 . . ?
H15P C15B H15Q 109.5 . . ?
C13B C15B H15R 109.5 . . ?
H15P C15B H15R 109.5 . . ?
H15Q C15B H15R 109.5 . . ?
C18B C16B C17B 99.6(19) . . ?
C18B C16B P2 108.5(16) . . ?
C17B C16B P2 107.3(18) . . ?
C18B C16B H16N 113.5 . . ?
C17B C16B H16N 113.5 . . ?
P2 C16B H16N 113.5 . . ?
C16B C17B H17P 109.5 . . ?
C16B C17B H17Q 109.5 . . ?
H17P C17B H17Q 109.5 . . ?
C16B C17B H17R 109.5 . . ?
H17P C17B H17R 109.5 . . ?
H17Q C17B H17R 109.5 . . ?
C16B C18B H18P 109.5 . . ?
C16B C18B H18Q 109.5 . . ?
H18P C18B H18Q 109.5 . . ?
C16B C18B H18R 109.5 . . ?
H18P C18B H18R 109.5 . . ?
H18Q C18B H18R 109.5 . . ?
C26B C25B P3B 115(2) . . ?
C26B C25B C27B 84(3) . . ?
P3B C25B C27B 113.2(14) . . ?
C26B C25B H25N 113.7 . . ?
P3B C25B H25N 113.7 . . ?
C27B C25B H25N 113.7 . . ?
C25B C26B H26P 109.5 . . ?
C25B C26B H26Q 109.5 . . ?
H26P C26B H26Q 109.5 . . ?
C25B C26B H26R 109.5 . . ?
H26P C26B H26R 109.5 . . ?
H26Q C26B H26R 109.5 . . ?
C25B C27B H27P 109.5 . . ?
C25B C27B H27Q 109.5 . . ?
H27P C27B H27Q 109.5 . . ?
C25B C27B H27R 109.5 . . ?
H27P C27B H27R 109.5 . . ?
H27Q C27B H27R 109.5 . . ?
C29B C28B C30B 124(3) . . ?
C29B C28B P3B 122(3) . . ?
C30B C28B P3B 110.0(18) . . ?
C29B C28B H28N 96.9 . . ?
C30B C28B H28N 96.9 . . ?
P3B C28B H28N 96.9 . . ?
C28B C29B H29P 109.5 . . ?
C28B C29B H29Q 109.5 . . ?
H29P C29B H29Q 109.5 . . ?
C28B C29B H29R 109.5 . . ?
H29P C29B H29R 109.5 . . ?
H29Q C29B H29R 109.5 . . ?
C28B C30B H30P 109.5 . . ?
C28B C30B H30Q 109.5 . . ?
H30P C30B H30Q 109.5 . . ?
C28B C30B H30R 109.5 . . ?
H30P C30B H30R 109.5 . . ?
H30Q C30B H30R 109.5 . . ?
C21 C19 C20 109.3(11) . . ?
C21 C19 P2 110.9(8) . . ?
C20 C19 P2 109.7(10) . . ?
C21 C19 H19 109.0 . . ?
C20 C19 H19 109.0 . . ?
P2 C19 H19 109.0 . . ?
C19 C20 H20A 109.5 . . ?
C19 C20 H20B 109.5 . . ?
H20A C20 H20B 109.5 . . ?
C19 C20 H20C 109.5 . . ?
H20A C20 H20C 109.5 . . ?
H20B C20 H20C 109.5 . . ?
C19 C21 H21A 109.5 . . ?
C19 C21 H21B 109.5 . . ?
H21A C21 H21B 109.5 . . ?
C19 C21 H21C 109.5 . . ?
H21A C21 H21C 109.5 . . ?
H21B C21 H21C 109.5 . . ?
C23 C22 C24 110.1(10) . . ?
C23 C22 P2 110.8(6) . . ?
C24 C22 P2 111.0(8) . . ?
C23 C22 H22 108.3 . . ?
C24 C22 H22 108.3 . . ?
P2 C22 H22 108.3 . . ?
C22 C23 H23A 109.5 . . ?
C22 C23 H23B 109.5 . . ?
H23A C23 H23B 109.5 . . ?
C22 C23 H23C 109.5 . . ?
H23A C23 H23C 109.5 . . ?
H23B C23 H23C 109.5 . . ?
C22 C24 H24A 109.5 . . ?
C22 C24 H24B 109.5 . . ?
H24A C24 H24B 109.5 . . ?
C22 C24 H24C 109.5 . . ?
H24A C24 H24C 109.5 . . ?
H24B C24 H24C 109.5 . . ?
C33 C31 C32 112.2(12) . . ?
C33 C31 P3B 104.1(9) . . ?
C32 C31 P3B 115.4(8) . . ?
C33 C31 P3A 114.0(8) . . ?
C32 C31 P3A 106.4(8) . . ?
P3B C31 P3A 10.8(3) . . ?
C33 C31 H31 108.0 . . ?
C32 C31 H31 108.0 . . ?
P3B C31 H31 108.9 . . ?
P3A C31 H31 108.0 . . ?
C31 C32 H32A 109.5 . . ?
C31 C32 H32B 109.5 . . ?
H32A C32 H32B 109.5 . . ?
C31 C32 H32C 109.5 . . ?
H32A C32 H32C 109.5 . . ?
H32B C32 H32C 109.5 . . ?
C31 C33 H33A 109.5 . . ?
C31 C33 H33B 109.5 . . ?
H33A C33 H33B 109.5 . . ?
C31 C33 H33C 109.5 . . ?
H33A C33 H33C 109.5 . . ?
H33B C33 H33C 109.5 . . ?
C39 C34 C35 118.2(11) . . ?
C39 C34 Se2 123.8(8) . . ?
C35 C34 Se2 117.8(9) . . ?
C36 C35 C34 119.9(12) . . ?
C36 C35 H35 120.1 . . ?
C34 C35 H35 120.1 . . ?
C37 C36 C35 118.9(10) . . ?
C37 C36 H36 120.5 . . ?
C35 C36 H36 120.5 . . ?
C38 C37 C36 123.3(10) . . ?
C38 C37 Cl2 119.0(8) . . ?
C36 C37 Cl2 117.8(8) . . ?
C37 C38 C39 118.1(10) . . ?
C37 C38 H38 121.0 . . ?
C39 C38 H38 121.0 . . ?
C38 C39 C34 121.6(9) . . ?
C38 C39 H39 119.2 . . ?
C34 C39 H39 119.2 . . ?
C42 C40 C41 110.5(10) . . ?
C42 C40 P4B 115.8(8) . . ?
C41 C40 P4B 105.3(8) . . ?
C42 C40 P4A 108.7(8) . . ?
C41 C40 P4A 114.0(8) . . ?
P4B C40 P4A 9.2(3) . . ?
C42 C40 H40 107.8 . . ?
C41 C40 H40 107.8 . . ?
P4B C40 H40 109.4 . . ?
P4A C40 H40 107.8 . . ?
C40 C41 H41A 109.5 . . ?
C40 C41 H41B 109.5 . . ?
H41A C41 H41B 109.5 . . ?
C40 C41 H41C 109.5 . . ?
H41A C41 H41C 109.5 . . ?
H41B C41 H41C 109.5 . . ?
C40 C42 H42A 109.5 . . ?
C40 C42 H42B 109.5 . . ?
H42A C42 H42B 109.5 . . ?
C40 C42 H42C 109.5 . . ?
H42A C42 H42C 109.5 . . ?
H42B C42 H42C 109.5 . . ?
C45 C43 C44 112.8(10) . . ?
C45 C43 P4A 111.1(9) . . ?
C44 C43 P4A 115.1(9) . . ?
C45 C43 P4B 111.4(9) . . ?
C44 C43 P4B 112.9(9) . . ?
P4A C43 P4B 2.7(5) . . ?
C45 C43 H43 105.7 . . ?
C44 C43 H43 105.7 . . ?
P4A C43 H43 105.7 . . ?
P4B C43 H43 108.0 . . ?
C43 C44 H44A 109.5 . . ?
C43 C44 H44B 109.5 . . ?
H44A C44 H44B 109.5 . . ?
C43 C44 H44C 109.5 . . ?
H44A C44 H44C 109.5 . . ?
H44B C44 H44C 109.5 . . ?
C43 C45 H45A 109.5 . . ?
C43 C45 H45B 109.5 . . ?
H45A C45 H45B 109.5 . . ?
C43 C45 H45C 109.5 . . ?
H45A C45 H45C 109.5 . . ?
H45B C45 H45C 109.5 . . ?
C54A C52 C53 120.3(18) . . ?
C54A C52 C54B 25.9(16) . . ?
C53 C52 C54B 100.1(14) . . ?
C54A C52 P5 110.2(16) . . ?
C53 C52 P5 113.6(8) . . ?
C54B C52 P5 109.3(12) . . ?
C54A C52 H52 103.5 . . ?
C53 C52 H52 103.5 . . ?
C54B C52 H52 126.9 . . ?
P5 C52 H52 103.5 . . ?
C52 C53 H53A 109.5 . . ?
C52 C53 H53B 109.5 . . ?
H53A C53 H53B 109.5 . . ?
C52 C53 H53C 109.5 . . ?
H53A C53 H53C 109.5 . . ?
H53B C53 H53C 109.5 . . ?
C56 C55 C57 108.2(8) . . ?
C56 C55 P5 111.7(7) . . ?
C57 C55 P5 110.2(7) . . ?
C56 C55 H55 108.9 . . ?
C57 C55 H55 108.9 . . ?
P5 C55 H55 108.9 . . ?
C55 C56 H56A 109.5 . . ?
C55 C56 H56B 109.5 . . ?
H56A C56 H56B 109.5 . . ?
C55 C56 H56C 109.5 . . ?
H56A C56 H56C 109.5 . . ?
H56B C56 H56C 109.5 . . ?
C55 C57 H57A 109.5 . . ?
C55 C57 H57B 109.5 . . ?
H57A C57 H57B 109.5 . . ?
C55 C57 H57C 109.5 . . ?
H57A C57 H57C 109.5 . . ?
H57B C57 H57C 109.5 . . ?
C60 C58 C59 110.4(10) . . ?
C60 C58 P6B 119.6(8) . . ?
C59 C58 P6B 99.1(8) . . ?
C60 C58 P6A 104.9(8) . . ?
C59 C58 P6A 115.1(8) . . ?
P6B C58 P6A 17.7(2) . . ?
C60 C58 H58 108.8 . . ?
C59 C58 H58 108.8 . . ?
P6B C58 H58 109.5 . . ?
P6A C58 H58 108.8 . . ?
C58 C59 H59A 109.5 . . ?
C58 C59 H59B 109.5 . . ?
H59A C59 H59B 109.5 . . ?
C58 C59 H59C 109.5 . . ?
H59A C59 H59C 109.5 . . ?
H59B C59 H59C 109.5 . . ?
C58 C60 H60A 109.5 . . ?
C58 C60 H60B 109.5 . . ?
H60A C60 H60B 109.5 . . ?
C58 C60 H60C 109.5 . . ?
H60A C60 H60C 109.5 . . ?
H60B C60 H60C 109.5 . . ?
C47A C46A C48A 104(2) . . ?
C47A C46A P4A 119(3) . . ?
C48A C46A P4A 121(2) . . ?
C47A C46A H46M 103.3 . . ?
C48A C46A H46M 103.4 . . ?
P4A C46A H46M 103.3 . . ?
C46A C47A H47M 109.5 . . ?
C46A C47A H47N 109.5 . . ?
H47M C47A H47N 109.5 . . ?
C46A C47A H47O 109.5 . . ?
H47M C47A H47O 109.5 . . ?
H47N C47A H47O 109.5 . . ?
C46A C48A H48M 109.5 . . ?
C46A C48A H48N 109.5 . . ?
H48M C48A H48N 109.5 . . ?
C46A C48A H48O 109.5 . . ?
H48M C48A H48O 109.5 . . ?
H48N C48A H48O 109.5 . . ?
C50A C49A C51A 120(3) . . ?
C50A C49A P5 123(2) . . ?
C51A C49A P5 116(3) . . ?
C50A C49A H49M 93.5 . . ?
C51A C49A H49M 93.5 . . ?
P5 C49A H49M 93.5 . . ?
C49A C50A H50M 109.5 . . ?
C49A C50A H50N 109.5 . . ?
H50M C50A H50N 109.5 . . ?
C49A C50A H50O 109.5 . . ?
H50M C50A H50O 109.5 . . ?
H50N C50A H50O 109.5 . . ?
C49A C51A H51M 109.5 . . ?
C49A C51A H51N 109.5 . . ?
H51M C51A H51N 109.5 . . ?
C49A C51A H51O 109.5 . . ?
H51M C51A H51O 109.5 . . ?
H51N C51A H51O 109.5 . . ?
C52 C54A H54M 109.5 . . ?
C52 C54A H54N 109.5 . . ?
H54M C54A H54N 109.5 . . ?
C52 C54A H54O 109.5 . . ?
H54M C54A H54O 109.5 . . ?
H54N C54A H54O 109.5 . . ?
C62A C61A C63A 117.2(17) . . ?
C62A C61A P6A 107.2(13) . . ?
C63A C61A P6A 89.2(11) . . ?
C62A C61A H61M 113.6 . . ?
C63A C61A H61M 113.6 . . ?
P6A C61A H61M 113.6 . . ?
C61A C62A H62M 109.5 . . ?
C61A C62A H62N 109.5 . . ?
H62M C62A H62N 109.5 . . ?
C61A C62A H62O 109.5 . . ?
H62M C62A H62O 109.5 . . ?
H62N C62A H62O 109.5 . . ?
C61A C63A H63M 109.5 . . ?
C61A C63A H63N 109.5 . . ?
H63M C63A H63N 109.5 . . ?
C61A C63A H63O 109.5 . . ?
H63M C63A H63O 109.5 . . ?
H63N C63A H63O 109.5 . . ?
C66A C64A C65A 97.9(16) . . ?
C66A C64A P6A 136.2(18) . . ?
C65A C64A P6A 120.0(16) . . ?
C66A C64A H64M 97.8 . . ?
C65A C64A H64M 97.8 . . ?
P6A C64A H64M 97.8 . . ?
C64A C65A H65M 109.5 . . ?
C64A C65A H65N 109.5 . . ?
H65M C65A H65N 109.5 . . ?
C64A C65A H65O 109.5 . . ?
H65M C65A H65O 109.5 . . ?
H65N C65A H65O 109.5 . . ?
C64A C66A H66M 109.5 . . ?
C64A C66A H66N 109.5 . . ?
H66M C66A H66N 109.5 . . ?
C64A C66A H66O 109.5 . . ?
H66M C66A H66O 109.5 . . ?
H66N C66A H66O 109.5 . . ?
C47B C46B C48B 107.6(18) . . ?
C47B C46B P4B 98.9(19) . . ?
C48B C46B P4B 113(2) . . ?
C47B C46B H46N 112.3 . . ?
C48B C46B H46N 112.3 . . ?
P4B C46B H46N 112.3 . . ?
C46B C47B H47P 109.5 . . ?
C46B C47B H47Q 109.5 . . ?
H47P C47B H47Q 109.5 . . ?
C46B C47B H47R 109.5 . . ?
H47P C47B H47R 109.5 . . ?
H47Q C47B H47R 109.5 . . ?
C46B C48B H48P 109.5 . . ?
C46B C48B H48Q 109.5 . . ?
H48P C48B H48Q 109.5 . . ?
C46B C48B H48R 109.5 . . ?
H48P C48B H48R 109.5 . . ?
H48Q C48B H48R 109.5 . . ?
C51B C49B C50B 109(2) . . ?
C51B C49B P5 108(2) . . ?
C50B C49B P5 108.4(13) . . ?
C51B C49B H49N 110.5 . . ?
C50B C49B H49N 110.5 . . ?
P5 C49B H49N 110.5 . . ?
C49B C50B H50P 109.5 . . ?
C49B C50B H50Q 109.5 . . ?
H50P C50B H50Q 109.5 . . ?
C49B C50B H50R 109.5 . . ?
H50P C50B H50R 109.5 . . ?
H50Q C50B H50R 109.5 . . ?
C49B C51B H51P 109.5 . . ?
C49B C51B H51Q 109.5 . . ?
H51P C51B H51Q 109.5 . . ?
C49B C51B H51R 109.5 . . ?
H51P C51B H51R 109.5 . . ?
H51Q C51B H51R 109.5 . . ?
C52 C54B H54P 109.5 . . ?
C52 C54B H54Q 109.5 . . ?
H54P C54B H54Q 109.5 . . ?
C52 C54B H54R 109.5 . . ?
H54P C54B H54R 109.5 . . ?
H54Q C54B H54R 109.5 . . ?
C62B C61B C63B 73.6(12) . . ?
C62B C61B P6B 110.4(11) . . ?
C63B C61B P6B 129.6(13) . . ?
C62B C61B H61N 112.0 . . ?
C63B C61B H61N 112.0 . . ?
P6B C61B H61N 112.0 . . ?
C61B C62B H62P 109.5 . . ?
C61B C62B H62Q 109.5 . . ?
H62P C62B H62Q 109.5 . . ?
C61B C62B H62R 109.5 . . ?
H62P C62B H62R 109.5 . . ?
H62Q C62B H62R 109.5 . . ?
C61B C63B H63P 109.5 . . ?
C61B C63B H63Q 109.5 . . ?
H63P C63B H63Q 109.5 . . ?
C61B C63B H63R 109.5 . . ?
H63P C63B H63R 109.5 . . ?
H63Q C63B H63R 109.5 . . ?
C66B C64B C65B 109(2) . . ?
C66B C64B P6B 111.2(14) . . ?
C65B C64B P6B 88.3(12) . . ?
C66B C64B H64N 115.2 . . ?
C65B C64B H64N 115.2 . . ?
P6B C64B H64N 115.2 . . ?
C64B C65B H65P 109.5 . . ?
C64B C65B H65Q 109.5 . . ?
H65P C65B H65Q 109.5 . . ?
C64B C65B H65R 109.5 . . ?
H65P C65B H65R 109.5 . . ?
H65Q C65B H65R 109.5 . . ?
C64B C66B H66P 109.5 . . ?
C64B C66B H66Q 109.5 . . ?
H66P C66B H66Q 109.5 . . ?
C64B C66B H66R 109.5 . . ?
H66P C66B H66R 109.5 . . ?
H66Q C66B H66R 109.5 . . ?

loop_
_geom_bond_atom_site_label_1
_geom_bond_atom_site_label_2
_geom_bond_distance
_geom_bond_site_symmetry_2
_geom_bond_publ_flag
Fe1 S2 2.293(2) . ?
Fe1 S1 2.303(2) . ?
Fe1 S4 2.344(2) . ?
Fe1 Se1 2.3690(19) . ?
Fe1 Fe2 2.6673(19) . ?
Fe1 Fe4 2.696(2) . ?
Fe1 Fe3 2.6966(19) . ?
Fe2 S3 2.281(2) . ?
Fe2 S4 2.292(2) . ?
Fe2 S1 2.316(2) . ?
Fe2 P1B 2.376(7) . ?
Fe2 P1A 2.395(5) . ?
Fe2 Fe4 2.6783(17) . ?
Fe2 Fe3 2.7100(19) . ?
Fe3 S1 2.282(2) . ?
Fe3 S2 2.287(2) . ?
Fe3 S3 2.330(2) . ?
Fe3 P2 2.369(3) . ?
Fe3 Fe4 2.7211(17) . ?
Fe4 S4 2.277(2) . ?
Fe4 S3 2.291(2) . ?
Fe4 S2 2.316(2) . ?
Fe4 P3B 2.383(8) . ?
Fe4 P3A 2.390(6) . ?
Fe5 S7 2.308(2) . ?
Fe5 S6 2.309(3) . ?
Fe5 S5 2.322(2) . ?
Fe5 Se2 2.3729(18) . ?
Fe5 Fe7 2.6785(19) . ?
Fe5 Fe8 2.6792(19) . ?
Fe5 Fe6 2.6832(19) . ?
Fe6 S5 2.290(2) . ?
Fe6 S7 2.294(2) . ?
Fe6 S8 2.300(2) . ?
Fe6 P4B 2.369(9) . ?
Fe6 P4A 2.381(6) . ?
Fe6 Fe7 2.6928(17) . ?
Fe6 Fe8 2.7105(17) . ?
Fe7 S5 2.295(2) . ?
Fe7 S6 2.297(2) . ?
Fe7 S8 2.298(2) . ?
Fe7 P5 2.369(3) . ?
Fe7 Fe8 2.7035(18) . ?
Fe8 S6 2.289(2) . ?
Fe8 S7 2.296(2) . ?
Fe8 S8 2.302(2) . ?
Fe8 P6B 2.368(7) . ?
Fe8 P6A 2.381(5) . ?
Cl1 C4 1.745(10) . ?
Cl2 C37 1.776(12) . ?
Se1 C1 1.908(10) . ?
Se2 C34 1.897(11) . ?
P1A C13A 1.839(18) . ?
P1A C10 1.848(11) . ?
P1A C7A 1.899(14) . ?
P3A C31 1.834(12) . ?
P3A C25A 1.836(19) . ?
P3A C28A 1.849(18) . ?
P4A C43 1.803(12) . ?
P4A C40 1.870(14) . ?
P4A C46A 1.888(19) . ?
P6A C61A 1.852(15) . ?
P6A C58 1.871(10) . ?
P6A C64A 1.939(15) . ?
P1B C10 1.864(12) . ?
P1B C13B 1.87(3) . ?
P1B C7B 1.919(16) . ?
P3B C31 1.822(15) . ?
P3B C25B 1.83(2) . ?
P3B C28B 1.88(2) . ?
P4B C46B 1.76(2) . ?
P4B C40 1.810(17) . ?
P4B C43 2.090(14) . ?
P6B C64B 1.788(14) . ?
P6B C58 1.851(11) . ?
P6B C61B 1.872(13) . ?
P2 C22 1.858(10) . ?
P2 C19 1.870(11) . ?
P2 C16B 1.88(2) . ?
P2 C16A 1.920(15) . ?
P5 C52 1.840(11) . ?
P5 C49A 1.85(3) . ?
P5 C55 1.862(9) . ?
P5 C49B 1.94(2) . ?
C1 C2 1.333(14) . ?
C1 C6 1.400(14) . ?
C2 C3 1.437(14) . ?
C2 H2 0.9300 . ?
C3 C4 1.324(16) . ?
C3 H3 0.9300 . ?
C4 C5 1.396(14) . ?
C5 C6 1.384(13) . ?
C5 H5 0.9300 . ?
C6 H6 0.9300 . ?
C10 C11 1.525(18) . ?
C10 C12 1.528(17) . ?
C10 H10 0.9800 . ?
C11 H11A 0.9600 . ?
C11 H11B 0.9600 . ?
C11 H11C 0.9600 . ?
C12 H12A 0.9600 . ?
C12 H12B 0.9600 . ?
C12 H12C 0.9600 . ?
C7A C8A 1.51(2) . ?
C7A C9A 1.57(3) . ?
C7A H7M 0.9800 . ?
C8A H8M 0.9600 . ?
C8A H8N 0.9600 . ?
C8A H8O 0.9600 . ?
C9A H9M 0.9600 . ?
C9A H9N 0.9600 . ?
C9A H9O 0.9600 . ?
C13A C15A 1.47(4) . ?
C13A C14A 1.53(3) . ?
C13A H13M 0.9800 . ?
C14A H14M 0.9600 . ?
C14A H14N 0.9600 . ?
C14A H14O 0.9600 . ?
C15A H15M 0.9600 . ?
C15A H15N 0.9600 . ?
C15A H15O 0.9600 . ?
C16A C18A 1.51(2) . ?
C16A C17A 1.61(4) . ?
C16A H16M 0.9800 . ?
C17A H17M 0.9600 . ?
C17A H17N 0.9600 . ?
C17A H17O 0.9600 . ?
C18A H18M 0.9600 . ?
C18A H18N 0.9600 . ?
C18A H18O 0.9600 . ?
C25A C26A 1.48(4) . ?
C25A C27A 1.70(2) . ?
C25A H25M 0.9800 . ?
C26A H26M 0.9600 . ?
C26A H26N 0.9600 . ?
C26A H26O 0.9600 . ?
C27A H27M 0.9600 . ?
C27A H27N 0.9600 . ?
C27A H27O 0.9600 . ?
C28A C30A 1.54(2) . ?
C28A C29A 1.57(3) . ?
C28A H28M 0.9800 . ?
C29A H29M 0.9600 . ?
C29A H29N 0.9600 . ?
C29A H29O 0.9600 . ?
C30A H30M 0.9600 . ?
C30A H30N 0.9600 . ?
C30A H30O 0.9600 . ?
C7B C8B 1.52(4) . ?
C7B C9B 1.57(3) . ?
C7B H7N 0.9800 . ?
C8B H8P 0.9600 . ?
C8B H8Q 0.9600 . ?
C8B H8R 0.9600 . ?
C9B H9P 0.9600 . ?
C9B H9Q 0.9600 . ?
C9B H9R 0.9600 . ?
C13B C14B 1.48(4) . ?
C13B C15B 1.52(4) . ?
C13B H13N 0.9800 . ?
C14B H14P 0.9600 . ?
C14B H14Q 0.9600 . ?
C14B H14R 0.9600 . ?
C15B H15P 0.9600 . ?
C15B H15Q 0.9600 . ?
C15B H15R 0.9600 . ?
C16B C18B 1.55(3) . ?
C16B C17B 1.77(4) . ?
C16B H16N 0.9800 . ?
C17B H17P 0.9600 . ?
C17B H17Q 0.9600 . ?
C17B H17R 0.9600 . ?
C18B H18P 0.9600 . ?
C18B H18Q 0.9600 . ?
C18B H18R 0.9600 . ?
C25B C26B 1.55(7) . ?
C25B C27B 1.96(4) . ?
C25B H25N 0.9800 . ?
C26B H26P 0.9600 . ?
C26B H26Q 0.9600 . ?
C26B H26R 0.9600 . ?
C27B H27P 0.9600 . ?
C27B H27Q 0.9600 . ?
C27B H27R 0.9600 . ?
C28B C29B 1.03(4) . ?
C28B C30B 1.55(3) . ?
C28B H28N 0.9800 . ?
C29B H29P 0.9600 . ?
C29B H29Q 0.9600 . ?
C29B H29R 0.9600 . ?
C30B H30P 0.9600 . ?
C30B H30Q 0.9600 . ?
C30B H30R 0.9600 . ?
C19 C21 1.512(18) . ?
C19 C20 1.524(17) . ?
C19 H19 0.9800 . ?
C20 H20A 0.9600 . ?
C20 H20B 0.9600 . ?
C20 H20C 0.9600 . ?
C21 H21A 0.9600 . ?
C21 H21B 0.9600 . ?
C21 H21C 0.9600 . ?
C22 C23 1.528(16) . ?
C22 C24 1.547(14) . ?
C22 H22 0.9800 . ?
C23 H23A 0.9600 . ?
C23 H23B 0.9600 . ?
C23 H23C 0.9600 . ?
C24 H24A 0.9600 . ?
C24 H24B 0.9600 . ?
C24 H24C 0.9600 . ?
C31 C33 1.515(16) . ?
C31 C32 1.519(16) . ?
C31 H31 0.9800 . ?
C32 H32A 0.9600 . ?
C32 H32B 0.9600 . ?
C32 H32C 0.9600 . ?
C33 H33A 0.9600 . ?
C33 H33B 0.9600 . ?
C33 H33C 0.9600 . ?
C34 C39 1.400(14) . ?
C34 C35 1.406(14) . ?
C35 C36 1.391(17) . ?
C35 H35 0.9300 . ?
C36 C37 1.369(15) . ?
C36 H36 0.9300 . ?
C37 C38 1.360(14) . ?
C38 C39 1.380(13) . ?
C38 H38 0.9300 . ?
C39 H39 0.9300 . ?
C40 C42 1.502(15) . ?
C40 C41 1.531(15) . ?
C40 H40 0.9800 . ?
C41 H41A 0.9600 . ?
C41 H41B 0.9600 . ?
C41 H41C 0.9600 . ?
C42 H42A 0.9600 . ?
C42 H42B 0.9600 . ?
C42 H42C 0.9600 . ?
C43 C45 1.455(16) . ?
C43 C44 1.520(14) . ?
C43 H43 0.9800 . ?
C44 H44A 0.9600 . ?
C44 H44B 0.9600 . ?
C44 H44C 0.9600 . ?
C45 H45A 0.9600 . ?
C45 H45B 0.9600 . ?
C45 H45C 0.9600 . ?
C52 C54A 1.51(4) . ?
C52 C53 1.532(19) . ?
C52 C54B 1.57(3) . ?
C52 H52 0.9800 . ?
C53 H53A 0.9600 . ?
C53 H53B 0.9600 . ?
C53 H53C 0.9600 . ?
C55 C56 1.502(15) . ?
C55 C57 1.536(13) . ?
C55 H55 0.9800 . ?
C56 H56A 0.9600 . ?
C56 H56B 0.9600 . ?
C56 H56C 0.9600 . ?
C57 H57A 0.9600 . ?
C57 H57B 0.9600 . ?
C57 H57C 0.9600 . ?
C58 C60 1.486(17) . ?
C58 C59 1.529(17) . ?
C58 H58 0.9800 . ?
C59 H59A 0.9600 . ?
C59 H59B 0.9600 . ?
C59 H59C 0.9600 . ?
C60 H60A 0.9600 . ?
C60 H60B 0.9600 . ?
C60 H60C 0.9600 . ?
C46A C47A 1.60(5) . ?
C46A C48A 1.64(4) . ?
C46A H46M 0.9800 . ?
C47A H47M 0.9600 . ?
C47A H47N 0.9600 . ?
C47A H47O 0.9600 . ?
C48A H48M 0.9600 . ?
C48A H48N 0.9600 . ?
C48A H48O 0.9600 . ?
C49A C50A 1.36(4) . ?
C49A C51A 1.48(5) . ?
C49A H49M 0.9800 . ?
C50A H50M 0.9600 . ?
C50A H50N 0.9600 . ?
C50A H50O 0.9600 . ?
C51A H51M 0.9600 . ?
C51A H51N 0.9600 . ?
C51A H51O 0.9600 . ?
C54A H54M 0.9600 . ?
C54A H54N 0.9600 . ?
C54A H54O 0.9600 . ?
C61A C62A 1.746(18) . ?
C61A C63A 1.810(18) . ?
C61A H61M 0.9800 . ?
C62A H62M 0.9600 . ?
C62A H62N 0.9600 . ?
C62A H62O 0.9600 . ?
C63A H63M 0.9600 . ?
C63A H63N 0.9600 . ?
C63A H63O 0.9600 . ?
C64A C66A 1.60(3) . ?
C64A C65A 1.68(3) . ?
C64A H64M 0.9800 . ?
C65A H65M 0.9600 . ?
C65A H65N 0.9600 . ?
C65A H65O 0.9600 . ?
C66A H66M 0.9600 . ?
C66A H66N 0.9600 . ?
C66A H66O 0.9600 . ?
C46B C47B 1.56(4) . ?
C46B C48B 1.56(4) . ?
C46B H46N 0.9800 . ?
C47B H47P 0.9600 . ?
C47B H47Q 0.9600 . ?
C47B H47R 0.9600 . ?
C48B H48P 0.9600 . ?
C48B H48Q 0.9600 . ?
C48B H48R 0.9600 . ?
C49B C51B 1.57(4) . ?
C49B C50B 1.62(3) . ?
C49B H49N 0.9800 . ?
C50B H50P 0.9600 . ?
C50B H50Q 0.9600 . ?
C50B H50R 0.9600 . ?
C51B H51P 0.9600 . ?
C51B H51Q 0.9600 . ?
C51B H51R 0.9600 . ?
C54B H54P 0.9600 . ?
C54B H54Q 0.9600 . ?
C54B H54R 0.9600 . ?
C61B C62B 1.748(19) . ?
C61B C63B 1.775(18) . ?
C61B H61N 0.9800 . ?
C62B H62P 0.9600 . ?
C62B H62Q 0.9600 . ?
C62B H62R 0.9600 . ?
C63B H63P 0.9600 . ?
C63B H63Q 0.9600 . ?
C63B H63R 0.9600 . ?
C64B C66B 1.46(3) . ?
C64B C65B 1.50(3) . ?
C64B H64N 0.9800 . ?
C65B H65P 0.9600 . ?
C65B H65Q 0.9600 . ?
C65B H65R 0.9600 . ?
C66B H66P 0.9600 . ?
C66B H66Q 0.9600 . ?
C66B H66R 0.9600 . ?

loop_
_geom_torsion_atom_site_label_1
_geom_torsion_atom_site_label_2
_geom_torsion_atom_site_label_3
_geom_torsion_atom_site_label_4
_geom_torsion
_geom_torsion_site_symmetry_1
_geom_torsion_site_symmetry_2
_geom_torsion_site_symmetry_3
_geom_torsion_site_symmetry_4
_geom_torsion_publ_flag
S2 Fe1 Fe2 S3 -0.36(9) . . . . ?
S1 Fe1 Fe2 S3 -99.78(10) . . . . ?
S4 Fe1 Fe2 S3 99.49(9) . . . . ?
Se1 Fe1 Fe2 S3 -170.50(10) . . . . ?
Fe4 Fe1 Fe2 S3 35.31(7) . . . . ?
Fe3 Fe1 Fe2 S3 -35.71(7) . . . . ?
S2 Fe1 Fe2 S4 -99.85(10) . . . . ?
S1 Fe1 Fe2 S4 160.73(10) . . . . ?
Se1 Fe1 Fe2 S4 90.01(11) . . . . ?
Fe4 Fe1 Fe2 S4 -64.18(7) . . . . ?
Fe3 Fe1 Fe2 S4 -135.20(8) . . . . ?
S2 Fe1 Fe2 S1 99.42(9) . . . . ?
S4 Fe1 Fe2 S1 -160.73(10) . . . . ?
Se1 Fe1 Fe2 S1 -70.72(11) . . . . ?
Fe4 Fe1 Fe2 S1 135.09(8) . . . . ?
Fe3 Fe1 Fe2 S1 64.07(7) . . . . ?
S2 Fe1 Fe2 P1B -178.5(2) . . . . ?
S1 Fe1 Fe2 P1B 82.1(2) . . . . ?
S4 Fe1 Fe2 P1B -78.6(2) . . . . ?
Se1 Fe1 Fe2 P1B 11.4(3) . . . . ?
Fe4 Fe1 Fe2 P1B -142.8(2) . . . . ?
Fe3 Fe1 Fe2 P1B 146.2(2) . . . . ?
S2 Fe1 Fe2 P1A 171.7(2) . . . . ?
S1 Fe1 Fe2 P1A 72.3(2) . . . . ?
S4 Fe1 Fe2 P1A -88.5(2) . . . . ?
Se1 Fe1 Fe2 P1A 1.6(3) . . . . ?
Fe4 Fe1 Fe2 P1A -152.6(2) . . . . ?
Fe3 Fe1 Fe2 P1A 136.3(2) . . . . ?
S2 Fe1 Fe2 Fe4 -35.67(7) . . . . ?
S1 Fe1 Fe2 Fe4 -135.09(8) . . . . ?
S4 Fe1 Fe2 Fe4 64.18(7) . . . . ?
Se1 Fe1 Fe2 Fe4 154.19(11) . . . . ?
Fe3 Fe1 Fe2 Fe4 -71.02(5) . . . . ?
S2 Fe1 Fe2 Fe3 35.35(6) . . . . ?
S1 Fe1 Fe2 Fe3 -64.07(7) . . . . ?
S4 Fe1 Fe2 Fe3 135.20(8) . . . . ?
Se1 Fe1 Fe2 Fe3 -134.79(11) . . . . ?
Fe4 Fe1 Fe2 Fe3 71.02(5) . . . . ?
S2 Fe1 Fe3 S1 158.28(10) . . . . ?
S4 Fe1 Fe3 S1 -101.82(9) . . . . ?
Se1 Fe1 Fe3 S1 67.92(12) . . . . ?
Fe2 Fe1 Fe3 S1 -66.16(7) . . . . ?
Fe4 Fe1 Fe3 S1 -136.06(8) . . . . ?
S1 Fe1 Fe3 S2 -158.28(10) . . . . ?
S4 Fe1 Fe3 S2 99.90(10) . . . . ?
Se1 Fe1 Fe3 S2 -90.36(12) . . . . ?
Fe2 Fe1 Fe3 S2 135.56(8) . . . . ?
Fe4 Fe1 Fe3 S2 65.66(8) . . . . ?
S2 Fe1 Fe3 S3 -101.03(9) . . . . ?
S1 Fe1 Fe3 S3 100.69(9) . . . . ?
S4 Fe1 Fe3 S3 -1.13(9) . . . . ?
Se1 Fe1 Fe3 S3 168.60(10) . . . . ?
Fe2 Fe1 Fe3 S3 34.53(7) . . . . ?
Fe4 Fe1 Fe3 S3 -35.37(6) . . . . ?
S2 Fe1 Fe3 P2 84.01(16) . . . . ?
S1 Fe1 Fe3 P2 -74.27(16) . . . . ?
S4 Fe1 Fe3 P2 -176.09(15) . . . . ?
Se1 Fe1 Fe3 P2 -6.4(2) . . . . ?
Fe2 Fe1 Fe3 P2 -140.42(15) . . . . ?
Fe4 Fe1 Fe3 P2 149.68(16) . . . . ?
S2 Fe1 Fe3 Fe2 -135.56(8) . . . . ?
S1 Fe1 Fe3 Fe2 66.16(7) . . . . ?
S4 Fe1 Fe3 Fe2 -35.66(6) . . . . ?
Se1 Fe1 Fe3 Fe2 134.07(11) . . . . ?
Fe4 Fe1 Fe3 Fe2 -69.90(5) . . . . ?
S2 Fe1 Fe3 Fe4 -65.66(8) . . . . ?
S1 Fe1 Fe3 Fe4 136.06(8) . . . . ?
S4 Fe1 Fe3 Fe4 34.24(7) . . . . ?
Se1 Fe1 Fe3 Fe4 -156.03(11) . . . . ?
Fe2 Fe1 Fe3 Fe4 69.90(5) . . . . ?
S3 Fe2 Fe3 S1 -158.15(11) . . . . ?
S4 Fe2 Fe3 S1 102.72(10) . . . . ?
P1B Fe2 Fe3 S1 -60.9(4) . . . . ?
P1A Fe2 Fe3 S1 -76.4(2) . . . . ?
Fe1 Fe2 Fe3 S1 65.94(8) . . . . ?
Fe4 Fe2 Fe3 S1 136.84(9) . . . . ?
S3 Fe2 Fe3 S2 100.61(9) . . . . ?
S4 Fe2 Fe3 S2 1.49(8) . . . . ?
S1 Fe2 Fe3 S2 -101.23(10) . . . . ?
P1B Fe2 Fe3 S2 -162.1(4) . . . . ?
P1A Fe2 Fe3 S2 -177.6(2) . . . . ?
Fe1 Fe2 Fe3 S2 -35.29(7) . . . . ?
Fe4 Fe2 Fe3 S2 35.60(7) . . . . ?
S4 Fe2 Fe3 S3 -99.12(9) . . . . ?
S1 Fe2 Fe3 S3 158.15(10) . . . . ?
P1B Fe2 Fe3 S3 97.3(4) . . . . ?
P1A Fe2 Fe3 S3 81.8(2) . . . . ?
Fe1 Fe2 Fe3 S3 -135.90(8) . . . . ?
Fe4 Fe2 Fe3 S3 -65.01(7) . . . . ?
S3 Fe2 Fe3 P2 -80.96(15) . . . . ?
S4 Fe2 Fe3 P2 179.91(14) . . . . ?
S1 Fe2 Fe3 P2 77.19(15) . . . . ?
P1B Fe2 Fe3 P2 16.3(4) . . . . ?
P1A Fe2 Fe3 P2 0.8(2) . . . . ?
Fe1 Fe2 Fe3 P2 143.13(15) . . . . ?
Fe4 Fe2 Fe3 P2 -145.97(15) . . . . ?
S3 Fe2 Fe3 Fe1 135.90(8) . . . . ?
S4 Fe2 Fe3 Fe1 36.78(7) . . . . ?
S1 Fe2 Fe3 Fe1 -65.94(8) . . . . ?
P1B Fe2 Fe3 Fe1 -126.8(4) . . . . ?
P1A Fe2 Fe3 Fe1 -142.3(2) . . . . ?
Fe4 Fe2 Fe3 Fe1 70.90(6) . . . . ?
S3 Fe2 Fe3 Fe4 65.01(7) . . . . ?
S4 Fe2 Fe3 Fe4 -34.12(7) . . . . ?
S1 Fe2 Fe3 Fe4 -136.84(9) . . . . ?
P1B Fe2 Fe3 Fe4 162.3(4) . . . . ?
P1A Fe2 Fe3 Fe4 146.8(2) . . . . ?
Fe1 Fe2 Fe3 Fe4 -70.90(6) . . . . ?
S3 Fe2 Fe4 S4 156.70(10) . . . . ?
S1 Fe2 Fe4 S4 -103.28(10) . . . . ?
P1B Fe2 Fe4 S4 59.0(4) . . . . ?
P1A Fe2 Fe4 S4 83.6(3) . . . . ?
Fe1 Fe2 Fe4 S4 -67.21(8) . . . . ?
Fe3 Fe2 Fe4 S4 -137.47(8) . . . . ?
S4 Fe2 Fe4 S3 -156.70(10) . . . . ?
S1 Fe2 Fe4 S3 100.02(10) . . . . ?
P1B Fe2 Fe4 S3 -97.7(4) . . . . ?
P1A Fe2 Fe4 S3 -73.1(3) . . . . ?
Fe1 Fe2 Fe4 S3 136.09(8) . . . . ?
Fe3 Fe2 Fe4 S3 65.83(7) . . . . ?
S3 Fe2 Fe4 S2 -100.96(9) . . . . ?
S4 Fe2 Fe4 S2 102.34(10) . . . . ?
S1 Fe2 Fe4 S2 -0.94(10) . . . . ?
P1B Fe2 Fe4 S2 161.3(4) . . . . ?
P1A Fe2 Fe4 S2 -174.1(3) . . . . ?
Fe1 Fe2 Fe4 S2 35.13(7) . . . . ?
Fe3 Fe2 Fe4 S2 -35.13(7) . . . . ?
S3 Fe2 Fe4 P3B 77.3(5) . . . . ?
S4 Fe2 Fe4 P3B -79.4(5) . . . . ?
S1 Fe2 Fe4 P3B 177.3(5) . . . . ?
P1B Fe2 Fe4 P3B -20.5(6) . . . . ?
P1A Fe2 Fe4 P3B 4.2(6) . . . . ?
Fe1 Fe2 Fe4 P3B -146.6(5) . . . . ?
Fe3 Fe2 Fe4 P3B 143.1(5) . . . . ?
S3 Fe2 Fe4 P3A 69.9(4) . . . . ?
S4 Fe2 Fe4 P3A -86.8(4) . . . . ?
S1 Fe2 Fe4 P3A 169.9(4) . . . . ?
P1B Fe2 Fe4 P3A -27.9(6) . . . . ?
P1A Fe2 Fe4 P3A -3.2(5) . . . . ?
Fe1 Fe2 Fe4 P3A -154.0(4) . . . . ?
Fe3 Fe2 Fe4 P3A 135.7(4) . . . . ?
S3 Fe2 Fe4 Fe1 -136.09(8) . . . . ?
S4 Fe2 Fe4 Fe1 67.21(8) . . . . ?
S1 Fe2 Fe4 Fe1 -36.07(7) . . . . ?
P1B Fe2 Fe4 Fe1 126.2(4) . . . . ?
P1A Fe2 Fe4 Fe1 150.8(3) . . . . ?
Fe3 Fe2 Fe4 Fe1 -70.26(5) . . . . ?
S3 Fe2 Fe4 Fe3 -65.83(7) . . . . ?
S4 Fe2 Fe4 Fe3 137.47(8) . . . . ?
S1 Fe2 Fe4 Fe3 34.19(8) . . . . ?
P1B Fe2 Fe4 Fe3 -163.6(4) . . . . ?
P1A Fe2 Fe4 Fe3 -138.9(3) . . . . ?
Fe1 Fe2 Fe4 Fe3 70.26(5) . . . . ?
S2 Fe1 Fe4 S4 -158.90(11) . . . . ?
S1 Fe1 Fe4 S4 101.73(9) . . . . ?
Se1 Fe1 Fe4 S4 -77.31(15) . . . . ?
Fe2 Fe1 Fe4 S4 65.45(7) . . . . ?
Fe3 Fe1 Fe4 S4 136.60(8) . . . . ?
S2 Fe1 Fe4 S3 100.71(9) . . . . ?
S1 Fe1 Fe4 S3 1.33(9) . . . . ?
S4 Fe1 Fe4 S3 -100.39(9) . . . . ?
Se1 Fe1 Fe4 S3 -177.71(13) . . . . ?
Fe2 Fe1 Fe4 S3 -34.95(7) . . . . ?
Fe3 Fe1 Fe4 S3 36.21(7) . . . . ?
S1 Fe1 Fe4 S2 -99.37(9) . . . . ?
S4 Fe1 Fe4 S2 158.90(11) . . . . ?
Se1 Fe1 Fe4 S2 81.59(15) . . . . ?
Fe2 Fe1 Fe4 S2 -135.65(8) . . . . ?
Fe3 Fe1 Fe4 S2 -64.50(7) . . . . ?
S2 Fe1 Fe4 P3B -77.1(3) . . . . ?
S1 Fe1 Fe4 P3B -176.4(3) . . . . ?
S4 Fe1 Fe4 P3B 81.8(3) . . . . ?
Se1 Fe1 Fe4 P3B 4.5(4) . . . . ?
Fe2 Fe1 Fe4 P3B 147.3(3) . . . . ?
Fe3 Fe1 Fe4 P3B -141.6(3) . . . . ?
S2 Fe1 Fe4 P3A -63.4(2) . . . . ?
S1 Fe1 Fe4 P3A -162.8(2) . . . . ?
S4 Fe1 Fe4 P3A 95.5(2) . . . . ?
Se1 Fe1 Fe4 P3A 18.1(3) . . . . ?
Fe2 Fe1 Fe4 P3A 160.9(2) . . . . ?
Fe3 Fe1 Fe4 P3A -127.9(2) . . . . ?
S2 Fe1 Fe4 Fe2 135.65(8) . . . . ?
S1 Fe1 Fe4 Fe2 36.28(7) . . . . ?
S4 Fe1 Fe4 Fe2 -65.45(7) . . . . ?
Se1 Fe1 Fe4 Fe2 -142.76(14) . . . . ?
Fe3 Fe1 Fe4 Fe2 71.16(5) . . . . ?
S2 Fe1 Fe4 Fe3 64.50(7) . . . . ?
S1 Fe1 Fe4 Fe3 -34.88(7) . . . . ?
S4 Fe1 Fe4 Fe3 -136.60(8) . . . . ?
Se1 Fe1 Fe4 Fe3 146.08(15) . . . . ?
Fe2 Fe1 Fe4 Fe3 -71.16(5) . . . . ?
S1 Fe3 Fe4 S4 -0.34(10) . . . . ?
S2 Fe3 Fe4 S4 -100.90(10) . . . . ?
S3 Fe3 Fe4 S4 99.23(10) . . . . ?
P2 Fe3 Fe4 S4 176.15(16) . . . . ?
Fe1 Fe3 Fe4 S4 -35.57(7) . . . . ?
Fe2 Fe3 Fe4 S4 34.38(7) . . . . ?
S1 Fe3 Fe4 S3 -99.57(10) . . . . ?
S2 Fe3 Fe4 S3 159.87(10) . . . . ?
P2 Fe3 Fe4 S3 76.92(17) . . . . ?
Fe1 Fe3 Fe4 S3 -134.79(8) . . . . ?
Fe2 Fe3 Fe4 S3 -64.85(8) . . . . ?
S1 Fe3 Fe4 S2 100.56(10) . . . . ?
S3 Fe3 Fe4 S2 -159.87(10) . . . . ?
P2 Fe3 Fe4 S2 -82.95(18) . . . . ?
Fe1 Fe3 Fe4 S2 65.33(8) . . . . ?
Fe2 Fe3 Fe4 S2 135.28(8) . . . . ?
S1 Fe3 Fe4 P3B 179.2(4) . . . . ?
S2 Fe3 Fe4 P3B 78.7(4) . . . . ?
S3 Fe3 Fe4 P3B -81.2(4) . . . . ?
P2 Fe3 Fe4 P3B -4.3(5) . . . . ?
Fe1 Fe3 Fe4 P3B 144.0(4) . . . . ?
Fe2 Fe3 Fe4 P3B -146.1(4) . . . . ?
S1 Fe3 Fe4 P3A 172.2(3) . . . . ?
S2 Fe3 Fe4 P3A 71.6(3) . . . . ?
S3 Fe3 Fe4 P3A -88.3(3) . . . . ?
P2 Fe3 Fe4 P3A -11.3(3) . . . . ?
Fe1 Fe3 Fe4 P3A 136.9(3) . . . . ?
Fe2 Fe3 Fe4 P3A -153.1(3) . . . . ?
S1 Fe3 Fe4 Fe2 -34.72(8) . . . . ?
S2 Fe3 Fe4 Fe2 -135.28(8) . . . . ?
S3 Fe3 Fe4 Fe2 64.85(8) . . . . ?
P2 Fe3 Fe4 Fe2 141.77(17) . . . . ?
Fe1 Fe3 Fe4 Fe2 -69.94(5) . . . . ?
S1 Fe3 Fe4 Fe1 35.22(7) . . . . ?
S2 Fe3 Fe4 Fe1 -65.33(8) . . . . ?
S3 Fe3 Fe4 Fe1 134.79(8) . . . . ?
P2 Fe3 Fe4 Fe1 -148.29(17) . . . . ?
Fe2 Fe3 Fe4 Fe1 69.94(5) . . . . ?
S7 Fe5 Fe6 S5 -158.90(11) . . . . ?
S6 Fe5 Fe6 S5 100.54(9) . . . . ?
Se2 Fe5 Fe6 S5 -79.74(15) . . . . ?
Fe7 Fe5 Fe6 S5 65.18(8) . . . . ?
Fe8 Fe5 Fe6 S5 136.04(9) . . . . ?
S6 Fe5 Fe6 S7 -100.56(9) . . . . ?
S5 Fe5 Fe6 S7 158.90(11) . . . . ?
Se2 Fe5 Fe6 S7 79.17(15) . . . . ?
Fe7 Fe5 Fe6 S7 -135.91(9) . . . . ?
Fe8 Fe5 Fe6 S7 -65.05(8) . . . . ?
S7 Fe5 Fe6 S8 100.23(10) . . . . ?
S6 Fe5 Fe6 S8 -0.33(9) . . . . ?
S5 Fe5 Fe6 S8 -100.87(9) . . . . ?
Se2 Fe5 Fe6 S8 179.39(13) . . . . ?
Fe7 Fe5 Fe6 S8 -35.68(7) . . . . ?
Fe8 Fe5 Fe6 S8 35.17(7) . . . . ?
S7 Fe5 Fe6 P4B -81.3(3) . . . . ?
S6 Fe5 Fe6 P4B 178.2(3) . . . . ?
S5 Fe5 Fe6 P4B 77.6(3) . . . . ?
Se2 Fe5 Fe6 P4B -2.1(4) . . . . ?
Fe7 Fe5 Fe6 P4B 142.8(3) . . . . ?
Fe8 Fe5 Fe6 P4B -146.3(3) . . . . ?
S7 Fe5 Fe6 P4A -69.0(2) . . . . ?
S6 Fe5 Fe6 P4A -169.5(2) . . . . ?
S5 Fe5 Fe6 P4A 89.9(2) . . . . ?
Se2 Fe5 Fe6 P4A 10.2(3) . . . . ?
Fe7 Fe5 Fe6 P4A 155.1(2) . . . . ?
Fe8 Fe5 Fe6 P4A -134.0(2) . . . . ?
S7 Fe5 Fe6 Fe7 135.91(9) . . . . ?
S6 Fe5 Fe6 Fe7 35.36(7) . . . . ?
S5 Fe5 Fe6 Fe7 -65.18(8) . . . . ?
Se2 Fe5 Fe6 Fe7 -144.92(15) . . . . ?
Fe8 Fe5 Fe6 Fe7 70.86(5) . . . . ?
S7 Fe5 Fe6 Fe8 65.05(8) . . . . ?
S6 Fe5 Fe6 Fe8 -35.50(7) . . . . ?
S5 Fe5 Fe6 Fe8 -136.04(9) . . . . ?
Se2 Fe5 Fe6 Fe8 144.22(15) . . . . ?
Fe7 Fe5 Fe6 Fe8 -70.86(5) . . . . ?
S7 Fe5 Fe7 S5 -100.08(10) . . . . ?
S6 Fe5 Fe7 S5 159.28(10) . . . . ?
Se2 Fe5 Fe7 S5 90.26(12) . . . . ?
Fe8 Fe5 Fe7 S5 -135.89(8) . . . . ?
Fe6 Fe5 Fe7 S5 -64.84(7) . . . . ?
S7 Fe5 Fe7 S6 100.65(9) . . . . ?
S5 Fe5 Fe7 S6 -159.28(10) . . . . ?
Se2 Fe5 Fe7 S6 -69.02(12) . . . . ?
Fe8 Fe5 Fe7 S6 64.83(7) . . . . ?
Fe6 Fe5 Fe7 S6 135.88(8) . . . . ?
S7 Fe5 Fe7 S8 0.51(9) . . . . ?
S6 Fe5 Fe7 S8 -100.14(9) . . . . ?
S5 Fe5 Fe7 S8 100.58(9) . . . . ?
Se2 Fe5 Fe7 S8 -169.16(10) . . . . ?
Fe8 Fe5 Fe7 S8 -35.30(7) . . . . ?
Fe6 Fe5 Fe7 S8 35.74(7) . . . . ?
S7 Fe5 Fe7 P5 175.85(13) . . . . ?
S6 Fe5 Fe7 P5 75.21(13) . . . . ?
S5 Fe5 Fe7 P5 -84.07(14) . . . . ?
Se2 Fe5 Fe7 P5 6.18(19) . . . . ?
Fe8 Fe5 Fe7 P5 140.04(13) . . . . ?
Fe6 Fe5 Fe7 P5 -148.91(13) . . . . ?
S7 Fe5 Fe7 Fe6 -35.23(7) . . . . ?
S6 Fe5 Fe7 Fe6 -135.88(8) . . . . ?
S5 Fe5 Fe7 Fe6 64.84(7) . . . . ?
Se2 Fe5 Fe7 Fe6 155.10(11) . . . . ?
Fe8 Fe5 Fe7 Fe6 -71.05(5) . . . . ?
S7 Fe5 Fe7 Fe8 35.81(7) . . . . ?
S6 Fe5 Fe7 Fe8 -64.83(7) . . . . ?
S5 Fe5 Fe7 Fe8 135.89(8) . . . . ?
Se2 Fe5 Fe7 Fe8 -133.86(11) . . . . ?
Fe6 Fe5 Fe7 Fe8 71.05(5) . . . . ?
S7 Fe6 Fe7 S5 102.02(10) . . . . ?
S8 Fe6 Fe7 S5 -158.31(10) . . . . ?
P4B Fe6 Fe7 S5 -75.6(5) . . . . ?
P4A Fe6 Fe7 S5 -83.2(4) . . . . ?
Fe5 Fe6 Fe7 S5 66.54(8) . . . . ?
Fe8 Fe6 Fe7 S5 136.61(8) . . . . ?
S5 Fe6 Fe7 S6 -102.11(10) . . . . ?
S7 Fe6 Fe7 S6 -0.08(10) . . . . ?
S8 Fe6 Fe7 S6 99.59(10) . . . . ?
P4B Fe6 Fe7 S6 -177.7(5) . . . . ?
P4A Fe6 Fe7 S6 174.7(4) . . . . ?
Fe5 Fe6 Fe7 S6 -35.57(7) . . . . ?
Fe8 Fe6 Fe7 S6 34.51(8) . . . . ?
S5 Fe6 Fe7 S8 158.31(10) . . . . ?
S7 Fe6 Fe7 S8 -99.67(10) . . . . ?
P4B Fe6 Fe7 S8 82.7(5) . . . . ?
P4A Fe6 Fe7 S8 75.2(4) . . . . ?
Fe5 Fe6 Fe7 S8 -135.15(8) . . . . ?
Fe8 Fe6 Fe7 S8 -65.08(7) . . . . ?
S5 Fe6 Fe7 P5 74.08(18) . . . . ?
S7 Fe6 Fe7 P5 176.10(16) . . . . ?
S8 Fe6 Fe7 P5 -84.23(18) . . . . ?
P4B Fe6 Fe7 P5 -1.5(6) . . . . ?
P4A Fe6 Fe7 P5 -9.1(4) . . . . ?
Fe5 Fe6 Fe7 P5 140.62(17) . . . . ?
Fe8 Fe6 Fe7 P5 -149.31(17) . . . . ?
S5 Fe6 Fe7 Fe5 -66.54(8) . . . . ?
S7 Fe6 Fe7 Fe5 35.49(7) . . . . ?
S8 Fe6 Fe7 Fe5 135.15(8) . . . . ?
P4B Fe6 Fe7 Fe5 -142.2(5) . . . . ?
P4A Fe6 Fe7 Fe5 -149.7(4) . . . . ?
Fe8 Fe6 Fe7 Fe5 70.07(5) . . . . ?
S5 Fe6 Fe7 Fe8 -136.61(8) . . . . ?
S7 Fe6 Fe7 Fe8 -34.59(7) . . . . ?
S8 Fe6 Fe7 Fe8 65.08(7) . . . . ?
P4B Fe6 Fe7 Fe8 147.8(5) . . . . ?
P4A Fe6 Fe7 Fe8 140.2(4) . . . . ?
Fe5 Fe6 Fe7 Fe8 -70.07(5) . . . . ?
S7 Fe5 Fe8 S6 159.62(10) . . . . ?
S5 Fe5 Fe8 S6 -100.46(9) . . . . ?
Se2 Fe5 Fe8 S6 69.48(11) . . . . ?
Fe7 Fe5 Fe8 S6 -65.17(7) . . . . ?
Fe6 Fe5 Fe8 S6 -135.52(8) . . . . ?
S6 Fe5 Fe8 S7 -159.62(10) . . . . ?
S5 Fe5 Fe8 S7 99.92(10) . . . . ?
Se2 Fe5 Fe8 S7 -90.14(11) . . . . ?
Fe7 Fe5 Fe8 S7 135.21(8) . . . . ?
Fe6 Fe5 Fe8 S7 64.85(7) . . . . ?
S7 Fe5 Fe8 S8 -99.99(9) . . . . ?
S6 Fe5 Fe8 S8 100.38(9) . . . . ?
S5 Fe5 Fe8 S8 -0.08(9) . . . . ?
Se2 Fe5 Fe8 S8 169.86(10) . . . . ?
Fe7 Fe5 Fe8 S8 35.21(6) . . . . ?
Fe6 Fe5 Fe8 S8 -35.14(6) . . . . ?
S7 Fe5 Fe8 P6B 78.0(2) . . . . ?
S6 Fe5 Fe8 P6B -81.7(2) . . . . ?
S5 Fe5 Fe8 P6B 177.9(2) . . . . ?
Se2 Fe5 Fe8 P6B -12.2(3) . . . . ?
Fe7 Fe5 Fe8 P6B -146.8(2) . . . . ?
Fe6 Fe5 Fe8 P6B 142.8(2) . . . . ?
S7 Fe5 Fe8 P6A 90.6(3) . . . . ?
S6 Fe5 Fe8 P6A -69.0(3) . . . . ?
S5 Fe5 Fe8 P6A -169.5(2) . . . . ?
Se2 Fe5 Fe8 P6A 0.5(3) . . . . ?
Fe7 Fe5 Fe8 P6A -134.2(3) . . . . ?
Fe6 Fe5 Fe8 P6A 155.5(3) . . . . ?
S7 Fe5 Fe8 Fe7 -135.20(8) . . . . ?
S6 Fe5 Fe8 Fe7 65.17(7) . . . . ?
S5 Fe5 Fe8 Fe7 -35.29(6) . . . . ?
Se2 Fe5 Fe8 Fe7 134.65(11) . . . . ?
Fe6 Fe5 Fe8 Fe7 -70.35(5) . . . . ?
S7 Fe5 Fe8 Fe6 -64.85(7) . . . . ?
S6 Fe5 Fe8 Fe6 135.52(8) . . . . ?
S5 Fe5 Fe8 Fe6 35.06(7) . . . . ?
Se2 Fe5 Fe8 Fe6 -155.00(11) . . . . ?
Fe7 Fe5 Fe8 Fe6 70.35(5) . . . . ?
S5 Fe7 Fe8 S6 102.02(10) . . . . ?
S8 Fe7 Fe8 S6 -158.06(11) . . . . ?
P5 Fe7 Fe8 S6 -69.90(15) . . . . ?
Fe5 Fe7 Fe8 S6 66.26(9) . . . . ?
Fe6 Fe7 Fe8 S6 136.70(10) . . . . ?
S5 Fe7 Fe8 S7 -0.20(9) . . . . ?
S6 Fe7 Fe8 S7 -102.22(10) . . . . ?
S8 Fe7 Fe8 S7 99.72(9) . . . . ?
P5 Fe7 Fe8 S7 -172.13(13) . . . . ?
Fe5 Fe7 Fe8 S7 -35.96(7) . . . . ?
Fe6 Fe7 Fe8 S7 34.48(7) . . . . ?
S5 Fe7 Fe8 S8 -99.93(9) . . . . ?
S6 Fe7 Fe8 S8 158.06(11) . . . . ?
P5 Fe7 Fe8 S8 88.15(14) . . . . ?
Fe5 Fe7 Fe8 S8 -135.69(8) . . . . ?
Fe6 Fe7 Fe8 S8 -65.24(7) . . . . ?
S5 Fe7 Fe8 P6B 169.4(3) . . . . ?
S6 Fe7 Fe8 P6B 67.4(3) . . . . ?
S8 Fe7 Fe8 P6B -90.7(3) . . . . ?
P5 Fe7 Fe8 P6B -2.5(4) . . . . ?
Fe5 Fe7 Fe8 P6B 133.6(3) . . . . ?
Fe6 Fe7 Fe8 P6B -155.9(3) . . . . ?
S5 Fe7 Fe8 P6A -177.36(18) . . . . ?
S6 Fe7 Fe8 P6A 80.63(19) . . . . ?
S8 Fe7 Fe8 P6A -77.43(18) . . . . ?
P5 Fe7 Fe8 P6A 10.7(2) . . . . ?
Fe5 Fe7 Fe8 P6A 146.88(18) . . . . ?
Fe6 Fe7 Fe8 P6A -142.67(18) . . . . ?
S5 Fe7 Fe8 Fe5 35.76(7) . . . . ?
S6 Fe7 Fe8 Fe5 -66.26(9) . . . . ?
S8 Fe7 Fe8 Fe5 135.69(8) . . . . ?
P5 Fe7 Fe8 Fe5 -136.16(14) . . . . ?
Fe6 Fe7 Fe8 Fe5 70.45(6) . . . . ?
S5 Fe7 Fe8 Fe6 -34.69(7) . . . . ?
S6 Fe7 Fe8 Fe6 -136.70(10) . . . . ?
S8 Fe7 Fe8 Fe6 65.24(7) . . . . ?
P5 Fe7 Fe8 Fe6 153.39(14) . . . . ?
Fe5 Fe7 Fe8 Fe6 -70.45(6) . . . . ?
S5 Fe6 Fe8 S6 0.18(11) . . . . ?
S7 Fe6 Fe8 S6 102.04(10) . . . . ?
S8 Fe6 Fe8 S6 -99.94(10) . . . . ?
P4B Fe6 Fe8 S6 179.5(6) . . . . ?
P4A Fe6 Fe8 S6 174.6(3) . . . . ?
Fe5 Fe6 Fe8 S6 35.81(8) . . . . ?
Fe7 Fe6 Fe8 S6 -34.59(8) . . . . ?
S5 Fe6 Fe8 S7 -101.85(10) . . . . ?
S8 Fe6 Fe8 S7 158.03(10) . . . . ?
P4B Fe6 Fe8 S7 77.5(6) . . . . ?
P4A Fe6 Fe8 S7 72.6(3) . . . . ?
Fe5 Fe6 Fe8 S7 -66.23(8) . . . . ?
Fe7 Fe6 Fe8 S7 -136.63(8) . . . . ?
S5 Fe6 Fe8 S8 100.12(9) . . . . ?
S7 Fe6 Fe8 S8 -158.03(10) . . . . ?
P4B Fe6 Fe8 S8 -80.5(6) . . . . ?
P4A Fe6 Fe8 S8 -85.4(3) . . . . ?
Fe5 Fe6 Fe8 S8 135.74(8) . . . . ?
Fe7 Fe6 Fe8 S8 65.34(7) . . . . ?
S5 Fe6 Fe8 P6B -167.5(4) . . . . ?
S7 Fe6 Fe8 P6B -65.7(4) . . . . ?
S8 Fe6 Fe8 P6B 92.3(4) . . . . ?
P4B Fe6 Fe8 P6B 11.8(7) . . . . ?
P4A Fe6 Fe8 P6B 6.9(5) . . . . ?
Fe5 Fe6 Fe8 P6B -131.9(4) . . . . ?
Fe7 Fe6 Fe8 P6B 157.7(4) . . . . ?
S5 Fe6 Fe8 P6A 167.1(3) . . . . ?
S7 Fe6 Fe8 P6A -91.1(3) . . . . ?
S8 Fe6 Fe8 P6A 67.0(3) . . . . ?
P4B Fe6 Fe8 P6A -13.6(7) . . . . ?
P4A Fe6 Fe8 P6A -18.5(5) . . . . ?
Fe5 Fe6 Fe8 P6A -157.3(3) . . . . ?
Fe7 Fe6 Fe8 P6A 132.3(3) . . . . ?
S5 Fe6 Fe8 Fe5 -35.62(7) . . . . ?
S7 Fe6 Fe8 Fe5 66.23(8) . . . . ?
S8 Fe6 Fe8 Fe5 -135.74(8) . . . . ?
P4B Fe6 Fe8 Fe5 143.7(6) . . . . ?
P4A Fe6 Fe8 Fe5 138.8(3) . . . . ?
Fe7 Fe6 Fe8 Fe5 -70.40(5) . . . . ?
S5 Fe6 Fe8 Fe7 34.78(7) . . . . ?
S7 Fe6 Fe8 Fe7 136.63(8) . . . . ?
S8 Fe6 Fe8 Fe7 -65.34(7) . . . . ?
P4B Fe6 Fe8 Fe7 -145.9(6) . . . . ?
P4A Fe6 Fe8 Fe7 -150.8(3) . . . . ?
Fe5 Fe6 Fe8 Fe7 70.40(5) . . . . ?
S2 Fe3 S1 Fe1 18.12(9) . . . . ?
S3 Fe3 S1 Fe1 -92.65(8) . . . . ?
P2 Fe3 S1 Fe1 144.25(10) . . . . ?
Fe2 Fe3 S1 Fe1 -74.70(6) . . . . ?
Fe4 Fe3 S1 Fe1 -37.80(7) . . . . ?
S2 Fe3 S1 Fe2 92.82(9) . . . . ?
S3 Fe3 S1 Fe2 -17.95(9) . . . . ?
P2 Fe3 S1 Fe2 -141.05(9) . . . . ?
Fe1 Fe3 S1 Fe2 74.70(6) . . . . ?
Fe4 Fe3 S1 Fe2 36.90(7) . . . . ?
S2 Fe1 S1 Fe3 -17.99(9) . . . . ?
S4 Fe1 S1 Fe3 93.12(9) . . . . ?
Se1 Fe1 S1 Fe3 -142.23(7) . . . . ?
Fe2 Fe1 S1 Fe3 76.94(8) . . . . ?
Fe4 Fe1 S1 Fe3 38.24(7) . . . . ?
S2 Fe1 S1 Fe2 -94.93(9) . . . . ?
S4 Fe1 S1 Fe2 16.17(9) . . . . ?
Se1 Fe1 S1 Fe2 140.83(7) . . . . ?
Fe4 Fe1 S1 Fe2 -38.71(7) . . . . ?
Fe3 Fe1 S1 Fe2 -76.94(8) . . . . ?
S3 Fe2 S1 Fe3 18.39(9) . . . . ?
S4 Fe2 S1 Fe3 -93.38(9) . . . . ?
P1B Fe2 S1 Fe3 152.4(2) . . . . ?
P1A Fe2 S1 Fe3 138.43(15) . . . . ?
Fe1 Fe2 S1 Fe3 -76.71(7) . . . . ?
Fe4 Fe2 S1 Fe3 -37.65(8) . . . . ?
S3 Fe2 S1 Fe1 95.10(8) . . . . ?
S4 Fe2 S1 Fe1 -16.68(9) . . . . ?
P1B Fe2 S1 Fe1 -130.9(2) . . . . ?
P1A Fe2 S1 Fe1 -144.86(16) . . . . ?
Fe4 Fe2 S1 Fe1 39.05(7) . . . . ?
Fe3 Fe2 S1 Fe1 76.71(7) . . . . ?
S1 Fe3 S2 Fe1 -18.19(9) . . . . ?
S3 Fe3 S2 Fe1 92.37(9) . . . . ?
P2 Fe3 S2 Fe1 -141.17(10) . . . . ?
Fe2 Fe3 S2 Fe1 37.78(7) . . . . ?
Fe4 Fe3 S2 Fe1 75.77(7) . . . . ?
S1 Fe3 S2 Fe4 -93.96(8) . . . . ?
S3 Fe3 S2 Fe4 16.60(9) . . . . ?
P2 Fe3 S2 Fe4 143.06(10) . . . . ?
Fe1 Fe3 S2 Fe4 -75.77(7) . . . . ?
Fe2 Fe3 S2 Fe4 -37.99(7) . . . . ?
S1 Fe1 S2 Fe3 17.94(9) . . . . ?
S4 Fe1 S2 Fe3 -94.29(8) . . . . ?
Se1 Fe1 S2 Fe3 134.18(8) . . . . ?
Fe2 Fe1 S2 Fe3 -38.68(7) . . . . ?
Fe4 Fe1 S2 Fe3 -76.93(7) . . . . ?
S1 Fe1 S2 Fe4 94.86(9) . . . . ?
S4 Fe1 S2 Fe4 -17.36(9) . . . . ?
Se1 Fe1 S2 Fe4 -148.89(8) . . . . ?
Fe2 Fe1 S2 Fe4 38.25(7) . . . . ?
Fe3 Fe1 S2 Fe4 76.93(7) . . . . ?
S4 Fe4 S2 Fe3 94.49(8) . . . . ?
S3 Fe4 S2 Fe3 -16.92(9) . . . . ?
P3B Fe4 S2 Fe3 -140.4(3) . . . . ?
P3A Fe4 S2 Fe3 -137.21(19) . . . . ?
Fe2 Fe4 S2 Fe3 38.55(7) . . . . ?
Fe1 Fe4 S2 Fe3 76.46(7) . . . . ?
S4 Fe4 S2 Fe1 18.03(9) . . . . ?
S3 Fe4 S2 Fe1 -93.38(9) . . . . ?
P3B Fe4 S2 Fe1 143.2(3) . . . . ?
P3A Fe4 S2 Fe1 146.33(19) . . . . ?
Fe2 Fe4 S2 Fe1 -37.91(7) . . . . ?
Fe3 Fe4 S2 Fe1 -76.46(7) . . . . ?
S4 Fe2 S3 Fe4 19.31(9) . . . . ?
S1 Fe2 S3 Fe4 -94.59(8) . . . . ?
P1B Fe2 S3 Fe4 140.1(2) . . . . ?
P1A Fe2 S3 Fe4 146.55(13) . . . . ?
Fe1 Fe2 S3 Fe4 -38.30(7) . . . . ?
Fe3 Fe2 S3 Fe4 -76.57(6) . . . . ?
S4 Fe2 S3 Fe3 95.88(8) . . . . ?
S1 Fe2 S3 Fe3 -18.02(8) . . . . ?
P1B Fe2 S3 Fe3 -143.4(2) . . . . ?
P1A Fe2 S3 Fe3 -136.88(13) . . . . ?
Fe1 Fe2 S3 Fe3 38.27(7) . . . . ?
Fe4 Fe2 S3 Fe3 76.57(6) . . . . ?
S4 Fe4 S3 Fe2 -19.45(9) . . . . ?
S2 Fe4 S3 Fe2 92.99(9) . . . . ?
P3B Fe4 S3 Fe2 -143.8(2) . . . . ?
P3A Fe4 S3 Fe2 -152.67(14) . . . . ?
Fe1 Fe4 S3 Fe2 37.62(7) . . . . ?
Fe3 Fe4 S3 Fe2 76.36(7) . . . . ?
S4 Fe4 S3 Fe3 -95.81(9) . . . . ?
S2 Fe4 S3 Fe3 16.63(8) . . . . ?
P3B Fe4 S3 Fe3 139.9(2) . . . . ?
P3A Fe4 S3 Fe3 130.97(14) . . . . ?
Fe2 Fe4 S3 Fe3 -76.36(7) . . . . ?
Fe1 Fe4 S3 Fe3 -38.74(7) . . . . ?
S1 Fe3 S3 Fe2 18.26(9) . . . . ?
S2 Fe3 S3 Fe2 -92.82(8) . . . . ?
P2 Fe3 S3 Fe2 139.45(9) . . . . ?
Fe1 Fe3 S3 Fe2 -37.43(7) . . . . ?
Fe4 Fe3 S3 Fe2 -76.00(6) . . . . ?
S1 Fe3 S3 Fe4 94.26(9) . . . . ?
S2 Fe3 S3 Fe4 -16.82(9) . . . . ?
P2 Fe3 S3 Fe4 -144.55(10) . . . . ?
Fe1 Fe3 S3 Fe4 38.57(7) . . . . ?
Fe2 Fe3 S3 Fe4 76.00(6) . . . . ?
S3 Fe4 S4 Fe2 19.35(8) . . . . ?
S2 Fe4 S4 Fe2 -92.31(8) . . . . ?
P3B Fe4 S4 Fe2 143.2(3) . . . . ?
P3A Fe4 S4 Fe2 148.9(2) . . . . ?
Fe1 Fe4 S4 Fe2 -74.66(6) . . . . ?
Fe3 Fe4 S4 Fe2 -37.10(7) . . . . ?
S3 Fe4 S4 Fe1 94.01(8) . . . . ?
S2 Fe4 S4 Fe1 -17.65(9) . . . . ?
P3B Fe4 S4 Fe1 -142.2(3) . . . . ?
P3A Fe4 S4 Fe1 -136.5(2) . . . . ?
Fe2 Fe4 S4 Fe1 74.66(6) . . . . ?
Fe3 Fe4 S4 Fe1 37.56(7) . . . . ?
S3 Fe2 S4 Fe4 -19.43(9) . . . . ?
S1 Fe2 S4 Fe4 92.59(9) . . . . ?
P1B Fe2 S4 Fe4 -151.21(19) . . . . ?
P1A Fe2 S4 Fe4 -143.37(15) . . . . ?
Fe1 Fe2 S4 Fe4 76.18(7) . . . . ?
Fe3 Fe2 S4 Fe4 37.26(7) . . . . ?
S3 Fe2 S4 Fe1 -95.61(9) . . . . ?
S1 Fe2 S4 Fe1 16.41(9) . . . . ?
P1B Fe2 S4 Fe1 132.61(19) . . . . ?
P1A Fe2 S4 Fe1 140.45(15) . . . . ?
Fe4 Fe2 S4 Fe1 -76.18(7) . . . . ?
Fe3 Fe2 S4 Fe1 -38.92(7) . . . . ?
S2 Fe1 S4 Fe4 17.69(9) . . . . ?
S1 Fe1 S4 Fe4 -93.11(9) . . . . ?
Se1 Fe1 S4 Fe4 149.53(8) . . . . ?
Fe2 Fe1 S4 Fe4 -76.73(7) . . . . ?
Fe3 Fe1 S4 Fe4 -37.77(7) . . . . ?
S2 Fe1 S4 Fe2 94.42(9) . . . . ?
S1 Fe1 S4 Fe2 -16.38(9) . . . . ?
Se1 Fe1 S4 Fe2 -133.74(8) . . . . ?
Fe4 Fe1 S4 Fe2 76.73(7) . . . . ?
Fe3 Fe1 S4 Fe2 38.96(7) . . . . ?
S7 Fe6 S5 Fe7 -93.25(9) . . . . ?
S8 Fe6 S5 Fe7 18.11(8) . . . . ?
P4B Fe6 S5 Fe7 142.8(3) . . . . ?
P4A Fe6 S5 Fe7 146.5(2) . . . . ?
Fe5 Fe6 S5 Fe7 -75.39(7) . . . . ?
Fe8 Fe6 S5 Fe7 -37.58(7) . . . . ?
S7 Fe6 S5 Fe5 -17.85(9) . . . . ?
S8 Fe6 S5 Fe5 93.50(8) . . . . ?
P4B Fe6 S5 Fe5 -141.8(3) . . . . ?
P4A Fe6 S5 Fe5 -138.1(2) . . . . ?
Fe7 Fe6 S5 Fe5 75.39(7) . . . . ?
Fe8 Fe6 S5 Fe5 37.82(7) . . . . ?
S6 Fe7 S5 Fe6 93.29(8) . . . . ?
S8 Fe7 S5 Fe6 -18.11(8) . . . . ?
P5 Fe7 S5 Fe6 -147.44(9) . . . . ?
Fe5 Fe7 S5 Fe6 75.72(7) . . . . ?
Fe8 Fe7 S5 Fe6 37.70(7) . . . . ?
S6 Fe7 S5 Fe5 17.57(8) . . . . ?
S8 Fe7 S5 Fe5 -93.83(8) . . . . ?
P5 Fe7 S5 Fe5 136.84(9) . . . . ?
Fe6 Fe7 S5 Fe5 -75.72(7) . . . . ?
Fe8 Fe7 S5 Fe5 -38.02(6) . . . . ?
S7 Fe5 S5 Fe6 17.59(9) . . . . ?
S6 Fe5 S5 Fe6 -94.14(9) . . . . ?
Se2 Fe5 S5 Fe6 148.93(8) . . . . ?
Fe7 Fe5 S5 Fe6 -76.78(7) . . . . ?
Fe8 Fe5 S5 Fe6 -38.35(7) . . . . ?
S7 Fe5 S5 Fe7 94.37(9) . . . . ?
S6 Fe5 S5 Fe7 -17.36(8) . . . . ?
Se2 Fe5 S5 Fe7 -134.29(8) . . . . ?
Fe8 Fe5 S5 Fe7 38.43(7) . . . . ?
Fe6 Fe5 S5 Fe7 76.78(7) . . . . ?
S7 Fe8 S6 Fe7 92.76(9) . . . . ?
S8 Fe8 S6 Fe7 -18.24(9) . . . . ?
P6B Fe8 S6 Fe7 -149.9(2) . . . . ?
P6A Fe8 S6 Fe7 -135.10(16) . . . . ?
Fe5 Fe8 S6 Fe7 75.51(7) . . . . ?
Fe6 Fe8 S6 Fe7 37.26(8) . . . . ?
S7 Fe8 S6 Fe5 17.25(8) . . . . ?
S8 Fe8 S6 Fe5 -93.74(8) . . . . ?
P6B Fe8 S6 Fe5 134.6(2) . . . . ?
P6A Fe8 S6 Fe5 149.40(16) . . . . ?
Fe7 Fe8 S6 Fe5 -75.51(7) . . . . ?
Fe6 Fe8 S6 Fe5 -38.24(7) . . . . ?
S5 Fe7 S6 Fe8 -93.37(9) . . . . ?
S8 Fe7 S6 Fe8 18.26(9) . . . . ?
P5 Fe7 S6 Fe8 144.47(9) . . . . ?
Fe5 Fe7 S6 Fe8 -75.72(7) . . . . ?
Fe6 Fe7 S6 Fe8 -37.61(8) . . . . ?
S5 Fe7 S6 Fe5 -17.65(8) . . . . ?
S8 Fe7 S6 Fe5 93.98(8) . . . . ?
P5 Fe7 S6 Fe5 -139.81(9) . . . . ?
Fe6 Fe7 S6 Fe5 38.12(7) . . . . ?
Fe8 Fe7 S6 Fe5 75.72(7) . . . . ?
S7 Fe5 S6 Fe8 -17.07(8) . . . . ?
S5 Fe5 S6 Fe8 94.35(9) . . . . ?
Se2 Fe5 S6 Fe8 -141.11(7) . . . . ?
Fe7 Fe5 S6 Fe8 77.02(7) . . . . ?
Fe6 Fe5 S6 Fe8 38.75(7) . . . . ?
S7 Fe5 S6 Fe7 -94.09(9) . . . . ?
S5 Fe5 S6 Fe7 17.32(8) . . . . ?
Se2 Fe5 S6 Fe7 141.86(7) . . . . ?
Fe8 Fe5 S6 Fe7 -77.02(7) . . . . ?
Fe6 Fe5 S6 Fe7 -38.27(7) . . . . ?
S5 Fe6 S7 Fe8 93.44(9) . . . . ?
S8 Fe6 S7 Fe8 -18.25(8) . . . . ?
P4B Fe6 S7 Fe8 -144.0(3) . . . . ?
P4A Fe6 S7 Fe8 -139.8(2) . . . . ?
Fe5 Fe6 S7 Fe8 75.50(7) . . . . ?
Fe7 Fe6 S7 Fe8 37.52(7) . . . . ?
S5 Fe6 S7 Fe5 17.94(9) . . . . ?
S8 Fe6 S7 Fe5 -93.75(8) . . . . ?
P4B Fe6 S7 Fe5 140.5(3) . . . . ?
P4A Fe6 S7 Fe5 144.7(2) . . . . ?
Fe7 Fe6 S7 Fe5 -37.98(7) . . . . ?
Fe8 Fe6 S7 Fe5 -75.50(7) . . . . ?
S6 Fe8 S7 Fe6 -93.00(8) . . . . ?
S8 Fe8 S7 Fe6 18.22(8) . . . . ?
P6B Fe8 S7 Fe6 148.28(17) . . . . ?
P6A Fe8 S7 Fe6 140.51(14) . . . . ?
Fe5 Fe8 S7 Fe6 -75.73(7) . . . . ?
Fe7 Fe8 S7 Fe6 -37.28(7) . . . . ?
S6 Fe8 S7 Fe5 -17.27(8) . . . . ?
S8 Fe8 S7 Fe5 93.94(8) . . . . ?
P6B Fe8 S7 Fe5 -135.99(17) . . . . ?
P6A Fe8 S7 Fe5 -143.77(14) . . . . ?
Fe7 Fe8 S7 Fe5 38.44(6) . . . . ?
Fe6 Fe8 S7 Fe5 75.73(7) . . . . ?
S6 Fe5 S7 Fe6 94.19(9) . . . . ?
S5 Fe5 S7 Fe6 -17.54(9) . . . . ?
Se2 Fe5 S7 Fe6 -149.12(8) . . . . ?
Fe7 Fe5 S7 Fe6 38.22(7) . . . . ?
Fe8 Fe5 S7 Fe6 77.17(7) . . . . ?
S6 Fe5 S7 Fe8 17.02(8) . . . . ?
S5 Fe5 S7 Fe8 -94.71(9) . . . . ?
Se2 Fe5 S7 Fe8 133.71(8) . . . . ?
Fe7 Fe5 S7 Fe8 -38.94(7) . . . . ?
Fe6 Fe5 S7 Fe8 -77.17(7) . . . . ?
S5 Fe7 S8 Fe6 18.05(8) . . . . ?
S6 Fe7 S8 Fe6 -94.79(9) . . . . ?
P5 Fe7 S8 Fe6 144.74(9) . . . . ?
Fe5 Fe7 S8 Fe6 -38.57(7) . . . . ?
Fe8 Fe7 S8 Fe6 -76.61(6) . . . . ?
S5 Fe7 S8 Fe8 94.66(8) . . . . ?
S6 Fe7 S8 Fe8 -18.18(9) . . . . ?
P5 Fe7 S8 Fe8 -138.64(9) . . . . ?
Fe5 Fe7 S8 Fe8 38.04(7) . . . . ?
Fe6 Fe7 S8 Fe8 76.61(6) . . . . ?
S5 Fe6 S8 Fe7 -18.11(8) . . . . ?
S7 Fe6 S8 Fe7 94.59(8) . . . . ?
P4B Fe6 S8 Fe7 -140.6(2) . . . . ?
P4A Fe6 S8 Fe7 -148.52(15) . . . . ?
Fe5 Fe6 S8 Fe7 38.46(6) . . . . ?
Fe8 Fe6 S8 Fe7 76.36(6) . . . . ?
S5 Fe6 S8 Fe8 -94.47(8) . . . . ?
S7 Fe6 S8 Fe8 18.23(8) . . . . ?
P4B Fe6 S8 Fe8 143.1(2) . . . . ?
P4A Fe6 S8 Fe8 135.12(15) . . . . ?
Fe5 Fe6 S8 Fe8 -37.90(7) . . . . ?
Fe7 Fe6 S8 Fe8 -76.36(6) . . . . ?
S6 Fe8 S8 Fe7 18.26(9) . . . . ?
S7 Fe8 S8 Fe7 -94.17(8) . . . . ?
P6B Fe8 S8 Fe7 143.60(19) . . . . ?
P6A Fe8 S8 Fe7 136.30(13) . . . . ?
Fe5 Fe8 S8 Fe7 -38.01(7) . . . . ?
Fe6 Fe8 S8 Fe7 -75.98(6) . . . . ?
S6 Fe8 S8 Fe6 94.24(9) . . . . ?
S7 Fe8 S8 Fe6 -18.19(8) . . . . ?
P6B Fe8 S8 Fe6 -140.42(19) . . . . ?
P6A Fe8 S8 Fe6 -147.72(13) . . . . ?
Fe5 Fe8 S8 Fe6 37.98(7) . . . . ?
Fe7 Fe8 S8 Fe6 75.98(6) . . . . ?
S2 Fe1 Se1 C1 68.0(3) . . . . ?
S1 Fe1 Se1 C1 -176.1(3) . . . . ?
S4 Fe1 Se1 C1 -58.0(3) . . . . ?
Fe2 Fe1 Se1 C1 -122.8(3) . . . . ?
Fe4 Fe1 Se1 C1 2.9(3) . . . . ?
Fe3 Fe1 Se1 C1 133.3(3) . . . . ?
S7 Fe5 Se2 C34 65.4(3) . . . . ?
S6 Fe5 Se2 C34 -177.6(3) . . . . ?
S5 Fe5 Se2 C34 -60.5(3) . . . . ?
Fe7 Fe5 Se2 C34 -125.8(3) . . . . ?
Fe8 Fe5 Se2 C34 130.5(3) . . . . ?
Fe6 Fe5 Se2 C34 2.6(3) . . . . ?
S3 Fe2 P1A C13A 160.7(7) . . . . ?
S4 Fe2 P1A C13A -78.7(7) . . . . ?
S1 Fe2 P1A C13A 44.5(7) . . . . ?
P1B Fe2 P1A C13A -43.7(11) . . . . ?
Fe1 Fe2 P1A C13A -11.0(8) . . . . ?
Fe4 Fe2 P1A C13A -142.7(7) . . . . ?
Fe3 Fe2 P1A C13A 100.3(7) . . . . ?
S3 Fe2 P1A C10 -76.6(5) . . . . ?
S4 Fe2 P1A C10 43.9(5) . . . . ?
S1 Fe2 P1A C10 167.1(5) . . . . ?
P1B Fe2 P1A C10 79.0(10) . . . . ?
Fe1 Fe2 P1A C10 111.7(5) . . . . ?
Fe4 Fe2 P1A C10 -20.0(6) . . . . ?
Fe3 Fe2 P1A C10 -137.0(5) . . . . ?
S3 Fe2 P1A C7A 43.0(6) . . . . ?
S4 Fe2 P1A C7A 163.6(5) . . . . ?
S1 Fe2 P1A C7A -73.2(6) . . . . ?
P1B Fe2 P1A C7A -161.4(12) . . . . ?
Fe1 Fe2 P1A C7A -128.7(6) . . . . ?
Fe4 Fe2 P1A C7A 99.6(6) . . . . ?
Fe3 Fe2 P1A C7A -17.4(6) . . . . ?
S4 Fe4 P3A C31 40.1(5) . . . . ?
S3 Fe4 P3A C31 165.7(4) . . . . ?
S2 Fe4 P3A C31 -79.6(4) . . . . ?
P3B Fe4 P3A C31 80(3) . . . . ?
Fe2 Fe4 P3A C31 109.7(6) . . . . ?
Fe1 Fe4 P3A C31 -31.3(5) . . . . ?
Fe3 Fe4 P3A C31 -131.5(4) . . . . ?
S4 Fe4 P3A C25A 155.7(6) . . . . ?
S3 Fe4 P3A C25A -78.6(6) . . . . ?
S2 Fe4 P3A C25A 36.1(7) . . . . ?
P3B Fe4 P3A C25A -165(3) . . . . ?
Fe2 Fe4 P3A C25A -134.6(6) . . . . ?
Fe1 Fe4 P3A C25A 84.4(7) . . . . ?
Fe3 Fe4 P3A C25A -15.8(7) . . . . ?
S4 Fe4 P3A C28A -85.3(7) . . . . ?
S3 Fe4 P3A C28A 40.3(7) . . . . ?
S2 Fe4 P3A C28A 155.0(7) . . . . ?
P3B Fe4 P3A C28A -46(3) . . . . ?
Fe2 Fe4 P3A C28A -15.7(9) . . . . ?
Fe1 Fe4 P3A C28A -156.7(6) . . . . ?
Fe3 Fe4 P3A C28A 103.1(7) . . . . ?
S5 Fe6 P4A C43 161.4(5) . . . . ?
S7 Fe6 P4A C43 41.2(6) . . . . ?
S8 Fe6 P4A C43 -74.5(6) . . . . ?
P4B Fe6 P4A C43 -171(5) . . . . ?
Fe5 Fe6 P4A C43 93.9(6) . . . . ?
Fe7 Fe6 P4A C43 -133.5(5) . . . . ?
Fe8 Fe6 P4A C43 -12.5(8) . . . . ?
S5 Fe6 P4A C40 41.7(5) . . . . ?
S7 Fe6 P4A C40 -78.5(4) . . . . ?
S8 Fe6 P4A C40 165.8(4) . . . . ?
P4B Fe6 P4A C40 70(4) . . . . ?
Fe5 Fe6 P4A C40 -25.8(5) . . . . ?
Fe7 Fe6 P4A C40 106.8(6) . . . . ?
Fe8 Fe6 P4A C40 -132.2(4) . . . . ?
S5 Fe6 P4A C46A -74.0(12) . . . . ?
S7 Fe6 P4A C46A 165.8(12) . . . . ?
S8 Fe6 P4A C46A 50.2(12) . . . . ?
P4B Fe6 P4A C46A -46(4) . . . . ?
Fe5 Fe6 P4A C46A -141.4(12) . . . . ?
Fe7 Fe6 P4A C46A -8.9(13) . . . . ?
Fe8 Fe6 P4A C46A 112.1(12) . . . . ?
S6 Fe8 P6A C61A 74.3(8) . . . . ?
S7 Fe8 P6A C61A -160.9(8) . . . . ?
S8 Fe8 P6A C61A -40.4(8) . . . . ?
P6B Fe8 P6A C61A 166.7(12) . . . . ?
Fe5 Fe8 P6A C61A 128.6(8) . . . . ?
Fe7 Fe8 P6A C61A 15.9(8) . . . . ?
Fe6 Fe8 P6A C61A -92.1(8) . . . . ?
S6 Fe8 P6A C58 -167.2(5) . . . . ?
S7 Fe8 P6A C58 -42.4(5) . . . . ?
S8 Fe8 P6A C58 78.1(5) . . . . ?
P6B Fe8 P6A C58 -74.8(9) . . . . ?
Fe5 Fe8 P6A C58 -112.9(5) . . . . ?
Fe7 Fe8 P6A C58 134.4(5) . . . . ?
Fe6 Fe8 P6A C58 26.4(6) . . . . ?
S6 Fe8 P6A C64A -69.8(8) . . . . ?
S7 Fe8 P6A C64A 55.0(8) . . . . ?
S8 Fe8 P6A C64A 175.5(8) . . . . ?
P6B Fe8 P6A C64A 22.6(10) . . . . ?
Fe5 Fe8 P6A C64A -15.5(8) . . . . ?
Fe7 Fe8 P6A C64A -128.2(8) . . . . ?
Fe6 Fe8 P6A C64A 123.8(8) . . . . ?
S3 Fe2 P1B C10 -49.6(6) . . . . ?
S4 Fe2 P1B C10 70.8(6) . . . . ?
S1 Fe2 P1B C10 -173.4(5) . . . . ?
P1A Fe2 P1B C10 -77.0(10) . . . . ?
Fe1 Fe2 P1B C10 128.2(5) . . . . ?
Fe4 Fe2 P1B C10 24.9(8) . . . . ?
Fe3 Fe2 P1B C10 -125.7(5) . . . . ?
S3 Fe2 P1B C13B -174.1(8) . . . . ?
S4 Fe2 P1B C13B -53.6(8) . . . . ?
S1 Fe2 P1B C13B 62.1(8) . . . . ?
P1A Fe2 P1B C13B 158.5(14) . . . . ?
Fe1 Fe2 P1B C13B 3.7(9) . . . . ?
Fe4 Fe2 P1B C13B -99.6(9) . . . . ?
Fe3 Fe2 P1B C13B 109.8(9) . . . . ?
S3 Fe2 P1B C7B 63.6(8) . . . . ?
S4 Fe2 P1B C7B -175.9(7) . . . . ?
S1 Fe2 P1B C7B -60.2(8) . . . . ?
P1A Fe2 P1B C7B 36.3(10) . . . . ?
Fe1 Fe2 P1B C7B -118.6(8) . . . . ?
Fe4 Fe2 P1B C7B 138.1(7) . . . . ?
Fe3 Fe2 P1B C7B -12.5(9) . . . . ?
S4 Fe4 P3B C31 58.1(5) . . . . ?
S3 Fe4 P3B C31 177.6(4) . . . . ?
S2 Fe4 P3B C31 -63.1(5) . . . . ?
P3A Fe4 P3B C31 -85(3) . . . . ?
Fe2 Fe4 P3B C31 118.8(6) . . . . ?
Fe1 Fe4 P3B C31 -4.7(7) . . . . ?
Fe3 Fe4 P3B C31 -121.4(5) . . . . ?
S4 Fe4 P3B C25B -173.5(9) . . . . ?
S3 Fe4 P3B C25B -53.9(9) . . . . ?
S2 Fe4 P3B C25B 65.3(9) . . . . ?
P3A Fe4 P3B C25B 43(3) . . . . ?
Fe2 Fe4 P3B C25B -112.8(8) . . . . ?
Fe1 Fe4 P3B C25B 123.7(9) . . . . ?
Fe3 Fe4 P3B C25B 7.0(11) . . . . ?
S4 Fe4 P3B C28B -58.5(9) . . . . ?
S3 Fe4 P3B C28B 61.1(9) . . . . ?
S2 Fe4 P3B C28B -179.7(8) . . . . ?
P3A Fe4 P3B C28B 158(4) . . . . ?
Fe2 Fe4 P3B C28B 2.2(11) . . . . ?
Fe1 Fe4 P3B C28B -121.3(9) . . . . ?
Fe3 Fe4 P3B C28B 122.0(8) . . . . ?
S5 Fe6 P4B C46B -92.7(12) . . . . ?
S7 Fe6 P4B C46B 147.1(11) . . . . ?
S8 Fe6 P4B C46B 26.7(12) . . . . ?
P4A Fe6 P4B C46B 114(5) . . . . ?
Fe5 Fe6 P4B C46B -151.7(11) . . . . ?
Fe7 Fe6 P4B C46B -35.4(14) . . . . ?
Fe8 Fe6 P4B C46B 88.0(12) . . . . ?
S5 Fe6 P4B C40 56.6(6) . . . . ?
S7 Fe6 P4B C40 -63.7(5) . . . . ?
S8 Fe6 P4B C40 175.9(5) . . . . ?
P4A Fe6 P4B C40 -97(4) . . . . ?
Fe5 Fe6 P4B C40 -2.4(7) . . . . ?
Fe7 Fe6 P4B C40 113.8(7) . . . . ?
Fe8 Fe6 P4B C40 -122.7(6) . . . . ?
S5 Fe6 P4B C43 161.2(5) . . . . ?
S7 Fe6 P4B C43 40.9(7) . . . . ?
S8 Fe6 P4B C43 -79.5(6) . . . . ?
P4A Fe6 P4B C43 8(4) . . . . ?
Fe5 Fe6 P4B C43 102.1(6) . . . . ?
Fe7 Fe6 P4B C43 -141.6(4) . . . . ?
Fe8 Fe6 P4B C43 -18.2(10) . . . . ?
S6 Fe8 P6B C64B -8.1(11) . . . . ?
S7 Fe8 P6B C64B 108.4(10) . . . . ?
S8 Fe8 P6B C64B -131.0(10) . . . . ?
P6A Fe8 P6B C64B -100.8(13) . . . . ?
Fe5 Fe8 P6B C64B 51.4(11) . . . . ?
Fe7 Fe8 P6B C64B -60.8(11) . . . . ?
Fe6 Fe8 P6B C64B 159.1(9) . . . . ?
S6 Fe8 P6B C58 172.8(5) . . . . ?
S7 Fe8 P6B C58 -70.7(6) . . . . ?
S8 Fe8 P6B C58 49.9(6) . . . . ?
P6A Fe8 P6B C58 80.1(9) . . . . ?
Fe5 Fe8 P6B C58 -127.8(5) . . . . ?
Fe7 Fe8 P6B C58 120.0(5) . . . . ?
Fe6 Fe8 P6B C58 -20.0(8) . . . . ?
S6 Fe8 P6B C61B 56.6(7) . . . . ?
S7 Fe8 P6B C61B 173.1(7) . . . . ?
S8 Fe8 P6B C61B -66.3(7) . . . . ?
P6A Fe8 P6B C61B -36.1(9) . . . . ?
Fe5 Fe8 P6B C61B 116.0(7) . . . . ?
Fe7 Fe8 P6B C61B 3.8(9) . . . . ?
Fe6 Fe8 P6B C61B -136.2(7) . . . . ?
S1 Fe3 P2 C22 -37.9(4) . . . . ?
S2 Fe3 P2 C22 82.3(4) . . . . ?
S3 Fe3 P2 C22 -155.7(3) . . . . ?
Fe1 Fe3 P2 C22 18.9(4) . . . . ?
Fe2 Fe3 P2 C22 -96.0(4) . . . . ?
Fe4 Fe3 P2 C22 145.8(4) . . . . ?
S1 Fe3 P2 C19 -158.1(5) . . . . ?
S2 Fe3 P2 C19 -37.9(5) . . . . ?
S3 Fe3 P2 C19 84.1(5) . . . . ?
Fe1 Fe3 P2 C19 -101.3(5) . . . . ?
Fe2 Fe3 P2 C19 143.9(5) . . . . ?
Fe4 Fe3 P2 C19 25.6(5) . . . . ?
S1 Fe3 P2 C16B 93.7(8) . . . . ?
S2 Fe3 P2 C16B -146.1(8) . . . . ?
S3 Fe3 P2 C16B -24.1(8) . . . . ?
Fe1 Fe3 P2 C16B 150.5(8) . . . . ?
Fe2 Fe3 P2 C16B 35.6(8) . . . . ?
Fe4 Fe3 P2 C16B -82.6(8) . . . . ?
S1 Fe3 P2 C16A 68.2(6) . . . . ?
S2 Fe3 P2 C16A -171.6(6) . . . . ?
S3 Fe3 P2 C16A -49.6(6) . . . . ?
Fe1 Fe3 P2 C16A 125.0(6) . . . . ?
Fe2 Fe3 P2 C16A 10.2(6) . . . . ?
Fe4 Fe3 P2 C16A -108.1(6) . . . . ?
S5 Fe7 P5 C52 42.0(5) . . . . ?
S6 Fe7 P5 C52 160.5(4) . . . . ?
S8 Fe7 P5 C52 -80.8(5) . . . . ?
Fe5 Fe7 P5 C52 104.3(5) . . . . ?
Fe6 Fe7 P5 C52 -15.6(5) . . . . ?
Fe8 Fe7 P5 C52 -146.5(4) . . . . ?
S5 Fe7 P5 C49A 155.4(9) . . . . ?
S6 Fe7 P5 C49A -86.1(9) . . . . ?
S8 Fe7 P5 C49A 32.5(9) . . . . ?
Fe5 Fe7 P5 C49A -142.3(9) . . . . ?
Fe6 Fe7 P5 C49A 97.8(9) . . . . ?
Fe8 Fe7 P5 C49A -33.2(10) . . . . ?
S5 Fe7 P5 C55 -78.7(4) . . . . ?
S6 Fe7 P5 C55 39.8(4) . . . . ?
S8 Fe7 P5 C55 158.4(4) . . . . ?
Fe5 Fe7 P5 C55 -16.4(4) . . . . ?
Fe6 Fe7 P5 C55 -136.3(4) . . . . ?
Fe8 Fe7 P5 C55 92.7(4) . . . . ?
S5 Fe7 P5 C49B 172.3(7) . . . . ?
S6 Fe7 P5 C49B -69.3(7) . . . . ?
S8 Fe7 P5 C49B 49.4(7) . . . . ?
Fe5 Fe7 P5 C49B -125.5(7) . . . . ?
Fe6 Fe7 P5 C49B 114.7(7) . . . . ?
Fe8 Fe7 P5 C49B -16.3(8) . . . . ?
Fe1 Se1 C1 C2 -173.9(7) . . . . ?
Fe1 Se1 C1 C6 7.3(9) . . . . ?
C6 C1 C2 C3 1.4(16) . . . . ?
Se1 C1 C2 C3 -177.4(8) . . . . ?
C1 C2 C3 C4 0.9(17) . . . . ?
C2 C3 C4 C5 -2.6(19) . . . . ?
C2 C3 C4 Cl1 -179.6(9) . . . . ?
C3 C4 C5 C6 1.9(18) . . . . ?
Cl1 C4 C5 C6 179.0(8) . . . . ?
C4 C5 C6 C1 0.5(16) . . . . ?
C2 C1 C6 C5 -2.1(16) . . . . ?
Se1 C1 C6 C5 176.7(8) . . . . ?
C13A P1A C10 C11 -163.7(9) . . . . ?
C7A P1A C10 C11 -52.0(10) . . . . ?
Fe2 P1A C10 C11 67.0(8) . . . . ?
C13A P1A C10 C12 74.9(11) . . . . ?
C7A P1A C10 C12 -173.4(10) . . . . ?
Fe2 P1A C10 C12 -54.4(10) . . . . ?
C13A P1A C10 P1B 51.4(11) . . . . ?
C7A P1A C10 P1B 163.2(12) . . . . ?
Fe2 P1A C10 P1B -77.8(10) . . . . ?
C13B P1B C10 C11 168.8(11) . . . . ?
C7B P1B C10 C11 -77.1(12) . . . . ?
Fe2 P1B C10 C11 41.4(11) . . . . ?
C13B P1B C10 C12 49.3(12) . . . . ?
C7B P1B C10 C12 163.4(10) . . . . ?
Fe2 P1B C10 C12 -78.1(9) . . . . ?
C13B P1B C10 P1A -152.0(14) . . . . ?
C7B P1B C10 P1A -37.9(11) . . . . ?
Fe2 P1B C10 P1A 80.6(10) . . . . ?
C13A P1A C7A C8A -69.3(16) . . . . ?
C10 P1A C7A C8A 178.3(14) . . . . ?
Fe2 P1A C7A C8A 56.5(15) . . . . ?
C13A P1A C7A C9A 56.4(15) . . . . ?
C10 P1A C7A C9A -56.0(14) . . . . ?
Fe2 P1A C7A C9A -177.8(12) . . . . ?
C10 P1A C13A C15A -99.8(17) . . . . ?
C7A P1A C13A C15A 145.5(17) . . . . ?
Fe2 P1A C13A C15A 26.2(19) . . . . ?
C10 P1A C13A C14A 26.7(19) . . . . ?
C7A P1A C13A C14A -87.9(18) . . . . ?
Fe2 P1A C13A C14A 152.8(15) . . . . ?
C22 P2 C16A C18A 169.2(13) . . . . ?
C19 P2 C16A C18A -82.7(14) . . . . ?
C16B P2 C16A C18A -47(2) . . . . ?
Fe3 P2 C16A C18A 52.7(14) . . . . ?
C22 P2 C16A C17A -80.9(13) . . . . ?
C19 P2 C16A C17A 27.2(14) . . . . ?
C16B P2 C16A C17A 62(2) . . . . ?
Fe3 P2 C16A C17A 162.6(11) . . . . ?
C31 P3A C25A C26A -179(2) . . . . ?
C28A P3A C25A C26A -63(2) . . . . ?
Fe4 P3A C25A C26A 60(2) . . . . ?
C31 P3A C25A C27A -64.4(12) . . . . ?
C28A P3A C25A C27A 51.0(12) . . . . ?
Fe4 P3A C25A C27A 173.8(10) . . . . ?
C31 P3A C28A C30A 30.1(16) . . . . ?
C25A P3A C28A C30A -81.3(15) . . . . ?
Fe4 P3A C28A C30A 157.6(13) . . . . ?
C31 P3A C28A C29A -110.3(14) . . . . ?
C25A P3A C28A C29A 138.3(14) . . . . ?
Fe4 P3A C28A C29A 17.3(16) . . . . ?
C10 P1B C7B C8B 103(2) . . . . ?
C13B P1B C7B C8B -142(2) . . . . ?
Fe2 P1B C7B C8B -17(2) . . . . ?
C10 P1B C7B C9B -33(2) . . . . ?
C13B P1B C7B C9B 81(2) . . . . ?
Fe2 P1B C7B C9B -153.2(18) . . . . ?
C10 P1B C13B C14B 54(2) . . . . ?
C7B P1B C13B C14B -56(2) . . . . ?
Fe2 P1B C13B C14B -179.5(17) . . . . ?
C10 P1B C13B C15B 178(2) . . . . ?
C7B P1B C13B C15B 68(2) . . . . ?
Fe2 P1B C13B C15B -56(2) . . . . ?
C22 P2 C16B C18B 86.9(15) . . . . ?
C19 P2 C16B C18B -165.6(14) . . . . ?
C16A P2 C16B C18B 46(2) . . . . ?
Fe3 P2 C16B C18B -43.8(16) . . . . ?
C22 P2 C16B C17B -19.8(19) . . . . ?
C19 P2 C16B C17B 87.7(17) . . . . ?
C16A P2 C16B C17B -60(2) . . . . ?
Fe3 P2 C16B C17B -150.6(15) . . . . ?
C31 P3B C25B C26B 108(3) . . . . ?
C28B P3B C25B C26B -140(3) . . . . ?
Fe4 P3B C25B C26B -22(3) . . . . ?
C31 P3B C25B C27B 13.7(16) . . . . ?
C28B P3B C25B C27B 125.0(14) . . . . ?
Fe4 P3B C25B C27B -116.6(12) . . . . ?
C31 P3B C28B C29B -153(3) . . . . ?
C25B P3B C28B C29B 91(3) . . . . ?
Fe4 P3B C28B C29B -31(3) . . . . ?
C31 P3B C28B C30B 49(2) . . . . ?
C25B P3B C28B C30B -67(2) . . . . ?
Fe4 P3B C28B C30B 171.9(16) . . . . ?
C22 P2 C19 C21 -81.0(9) . . . . ?
C16B P2 C19 C21 163.3(11) . . . . ?
C16A P2 C19 C21 176.6(9) . . . . ?
Fe3 P2 C19 C21 43.1(10) . . . . ?
C22 P2 C19 C20 158.1(8) . . . . ?
C16B P2 C19 C20 42.5(10) . . . . ?
C16A P2 C19 C20 55.7(10) . . . . ?
Fe3 P2 C19 C20 -77.8(9) . . . . ?
C19 P2 C22 C23 76.5(9) . . . . ?
C16B P2 C22 C23 177.2(11) . . . . ?
C16A P2 C22 C23 -167.8(10) . . . . ?
Fe3 P2 C22 C23 -50.6(9) . . . . ?
C19 P2 C22 C24 -160.8(8) . . . . ?
C16B P2 C22 C24 -60.1(11) . . . . ?
C16A P2 C22 C24 -45.1(9) . . . . ?
Fe3 P2 C22 C24 72.1(8) . . . . ?
C25B P3B C31 C33 157.5(11) . . . . ?
C28B P3B C31 C33 46.8(12) . . . . ?
Fe4 P3B C31 C33 -72.5(9) . . . . ?
C25B P3B C31 C32 -79.0(13) . . . . ?
C28B P3B C31 C32 170.3(11) . . . . ?
Fe4 P3B C31 C32 50.9(10) . . . . ?
C25B P3B C31 P3A -45(2) . . . . ?
C28B P3B C31 P3A -155(3) . . . . ?
Fe4 P3B C31 P3A 85(2) . . . . ?
C25A P3A C31 C33 -176.7(10) . . . . ?
C28A P3A C31 C33 70.0(11) . . . . ?
Fe4 P3A C31 C33 -57.2(10) . . . . ?
C25A P3A C31 C32 -52.5(10) . . . . ?
C28A P3A C31 C32 -165.8(10) . . . . ?
Fe4 P3A C31 C32 67.0(9) . . . . ?
C25A P3A C31 P3B 160(3) . . . . ?
C28A P3A C31 P3B 46(2) . . . . ?
Fe4 P3A C31 P3B -81(2) . . . . ?
Fe5 Se2 C34 C39 11.0(9) . . . . ?
Fe5 Se2 C34 C35 -173.4(7) . . . . ?
C39 C34 C35 C36 -0.9(16) . . . . ?
Se2 C34 C35 C36 -176.7(9) . . . . ?
C34 C35 C36 C37 0.0(17) . . . . ?
C35 C36 C37 C38 0.7(18) . . . . ?
C35 C36 C37 Cl2 -179.1(9) . . . . ?
C36 C37 C38 C39 -0.4(17) . . . . ?
Cl2 C37 C38 C39 179.4(8) . . . . ?
C37 C38 C39 C34 -0.6(16) . . . . ?
C35 C34 C39 C38 1.2(15) . . . . ?
Se2 C34 C39 C38 176.8(8) . . . . ?
C46B P4B C40 C42 -158.7(15) . . . . ?
C43 P4B C40 C42 -56.8(10) . . . . ?
Fe6 P4B C40 C42 51.3(10) . . . . ?
C46B P4B C40 C41 78.8(16) . . . . ?
C43 P4B C40 C41 -179.2(8) . . . . ?
Fe6 P4B C40 C41 -71.1(8) . . . . ?
C46B P4B C40 P4A -118(4) . . . . ?
C43 P4B C40 P4A -16(3) . . . . ?
Fe6 P4B C40 P4A 92(3) . . . . ?
C43 P4A C40 C42 -57.6(10) . . . . ?
C46A P4A C40 C42 -172.7(16) . . . . ?
Fe6 P4A C40 C42 65.8(9) . . . . ?
C43 P4A C40 C41 178.5(8) . . . . ?
C46A P4A C40 C41 63.5(17) . . . . ?
Fe6 P4A C40 C41 -58.0(9) . . . . ?
C43 P4A C40 P4B 160(4) . . . . ?
C46A P4A C40 P4B 45(3) . . . . ?
Fe6 P4A C40 P4B -76(3) . . . . ?
C40 P4A C43 C45 178.4(9) . . . . ?
C46A P4A C43 C45 -71.8(17) . . . . ?
Fe6 P4A C43 C45 54.3(10) . . . . ?
C40 P4A C43 C44 -51.9(12) . . . . ?
C46A P4A C43 C44 57.9(19) . . . . ?
Fe6 P4A C43 C44 -176.0(9) . . . . ?
C40 P4A C43 P4B -86(13) . . . . ?
C46A P4A C43 P4B 24(13) . . . . ?
Fe6 P4A C43 P4B 150(14) . . . . ?
C46B P4B C43 C45 -65.5(15) . . . . ?
C40 P4B C43 C45 176.0(9) . . . . ?
Fe6 P4B C43 C45 56.8(10) . . . . ?
C46B P4B C43 C44 62.5(17) . . . . ?
C40 P4B C43 C44 -56.0(12) . . . . ?
Fe6 P4B C43 C44 -175.1(10) . . . . ?
C46B P4B C43 P4A -151(14) . . . . ?
C40 P4B C43 P4A 91(13) . . . . ?
Fe6 P4B C43 P4A -29(13) . . . . ?
C49A P5 C52 C54A -51.8(19) . . . . ?
C55 P5 C52 C54A -163.6(16) . . . . ?
C49B P5 C52 C54A -57.2(19) . . . . ?
Fe7 P5 C52 C54A 71.8(17) . . . . ?
C49A P5 C52 C53 169.8(12) . . . . ?
C55 P5 C52 C53 58.0(9) . . . . ?
C49B P5 C52 C53 164.4(11) . . . . ?
Fe7 P5 C52 C53 -66.6(9) . . . . ?
C49A P5 C52 C54B -79.3(16) . . . . ?
C55 P5 C52 C54B 168.9(13) . . . . ?
C49B P5 C52 C54B -84.7(15) . . . . ?
Fe7 P5 C52 C54B 44.3(14) . . . . ?
C52 P5 C55 C56 -83.3(8) . . . . ?
C49A P5 C55 C56 172.0(12) . . . . ?
C49B P5 C55 C56 159.2(10) . . . . ?
Fe7 P5 C55 C56 42.0(8) . . . . ?
C52 P5 C55 C57 156.4(7) . . . . ?
C49A P5 C55 C57 51.7(12) . . . . ?
C49B P5 C55 C57 38.9(10) . . . . ?
Fe7 P5 C55 C57 -78.3(7) . . . . ?
C64B P6B C58 C60 135.7(12) . . . . ?
C61B P6B C58 C60 78.1(12) . . . . ?
Fe8 P6B C58 C60 -45.1(11) . . . . ?
C64B P6B C58 C59 -104.5(11) . . . . ?
C61B P6B C58 C59 -162.1(9) . . . . ?
Fe8 P6B C58 C59 74.8(8) . . . . ?
C64B P6B C58 P6A 99.9(13) . . . . ?
C61B P6B C58 P6A 42.3(10) . . . . ?
Fe8 P6B C58 P6A -80.9(9) . . . . ?
C61A P6A C58 C60 50.8(11) . . . . ?
C64A P6A C58 C60 -175.1(10) . . . . ?
Fe8 P6A C58 C60 -71.7(9) . . . . ?
C61A P6A C58 C59 172.3(10) . . . . ?
C64A P6A C58 C59 -53.6(11) . . . . ?
Fe8 P6A C58 C59 49.8(10) . . . . ?
C61A P6A C58 P6B -160.9(12) . . . . ?
C64A P6A C58 P6B -26.9(11) . . . . ?
Fe8 P6A C58 P6B 76.5(9) . . . . ?
C43 P4A C46A C47A 131(2) . . . . ?
C40 P4A C46A C47A -117(2) . . . . ?
Fe6 P4A C46A C47A 5(3) . . . . ?
C43 P4A C46A C48A -98(3) . . . . ?
C40 P4A C46A C48A 14(3) . . . . ?
Fe6 P4A C46A C48A 136(3) . . . . ?
C52 P5 C49A C50A 127(2) . . . . ?
C55 P5 C49A C50A -123(2) . . . . ?
C49B P5 C49A C50A -71(5) . . . . ?
Fe7 P5 C49A C50A 5(3) . . . . ?
C52 P5 C49A C51A -65(2) . . . . ?
C55 P5 C49A C51A 45(2) . . . . ?
C49B P5 C49A C51A 97(6) . . . . ?
Fe7 P5 C49A C51A 172.9(17) . . . . ?
C58 P6A C61A C62A -173.5(13) . . . . ?
C64A P6A C61A C62A 78.9(18) . . . . ?
Fe8 P6A C61A C62A -51.4(15) . . . . ?
C58 P6A C61A C63A 68.3(12) . . . . ?
C64A P6A C61A C63A -39.3(18) . . . . ?
Fe8 P6A C61A C63A -169.6(9) . . . . ?
C61A P6A C64A C66A 62(3) . . . . ?
C58 P6A C64A C66A -51(2) . . . . ?
Fe8 P6A C64A C66A -164(2) . . . . ?
C61A P6A C64A C65A -84(2) . . . . ?
C58 P6A C64A C65A 162.3(17) . . . . ?
Fe8 P6A C64A C65A 49.5(18) . . . . ?
C40 P4B C46B C47B -100.6(19) . . . . ?
C43 P4B C46B C47B 157.7(16) . . . . ?
Fe6 P4B C46B C47B 48.4(19) . . . . ?
C40 P4B C46B C48B 13(3) . . . . ?
C43 P4B C46B C48B -88.9(19) . . . . ?
Fe6 P4B C46B C48B 161.9(16) . . . . ?
C52 P5 C49B C51B -46.6(17) . . . . ?
C49A P5 C49B C51B -66(5) . . . . ?
C55 P5 C49B C51B 64.6(15) . . . . ?
Fe7 P5 C49B C51B -176.9(13) . . . . ?
C52 P5 C49B C50B 71.1(16) . . . . ?
C49A P5 C49B C50B 52(5) . . . . ?
C55 P5 C49B C50B -177.6(14) . . . . ?
Fe7 P5 C49B C50B -59.2(16) . . . . ?
C64B P6B C61B C62B 143.5(16) . . . . ?
C58 P6B C61B C62B -102.1(12) . . . . ?
Fe8 P6B C61B C62B 20.4(14) . . . . ?
C64B P6B C61B C63B -131(2) . . . . ?
C58 P6B C61B C63B -16.9(18) . . . . ?
Fe8 P6B C61B C63B 105.5(16) . . . . ?
C58 P6B C64B C66B 11(2) . . . . ?
C61B P6B C64B C66B 97.8(19) . . . . ?
Fe8 P6B C64B C66B -167.9(14) . . . . ?
C58 P6B C64B C65B 120.7(13) . . . . ?
C61B P6B C64B C65B -152.8(17) . . . . ?
Fe8 P6B C64B C65B -58.4(17) . . . . ?
